data_1567338
loop_
_publ_author_name
'Font, Pau'
'Vald\'es, Hugo'
'Guisado-Barrios, Gregorio'
'Ribas, Xavi'

_publ_section_title
;
 Hemilabile MIC^N ligands allow oxidant-free Au(i)/Au(iii)
 arylation-lactonization of \g-alkenoic acids
;
_journal_issue 32
_journal_name_full 'Chemical Science'
_journal_page_first 9351
_journal_page_last 9360
_journal_paper_doi 10.1039/D2SC01966C
_journal_volume 13
_journal_year 2022
_chemical_formula_moiety '4(C38 H45 Au Cl N4 O), 5(C3 H7 N O), 4(B F4)'
_chemical_formula_sum 'C167 H215 Au4 B4 Cl4 F16 N21 O9'
_chemical_formula_weight 3937.49
_space_group_crystal_system triclinic
_space_group_IT_number 2
_space_group_name_Hall '-P 1'
_space_group_name_H-M_alt 'P -1'
_atom_sites_solution_hydrogens geom
_audit_update_record
;
2022-06-04 deposited with the CCDC.	2022-07-08 downloaded from the CCDC.
;
_cell_angle_alpha 64.1050(10)
_cell_angle_beta 80.992(2)
_cell_angle_gamma 81.2460(10)
_cell_formula_units_Z 2
_cell_length_a 16.4149(8)
_cell_length_b 23.5323(12)
_cell_length_c 24.8306(13)
_cell_measurement_reflns_used 9838
_cell_measurement_temperature 100.(2)
_cell_measurement_theta_max 26.8258
_cell_measurement_theta_min 2.8854
_cell_volume 8484.1(7)
_computing_cell_refinement 'SAINT V8.38A (Bruker AXS Inc., 2017)'
_computing_data_collection 'Bruker Instrument Service vV6.2.9'
_computing_data_reduction 'SAINT V8.38A (Bruker AXS Inc., 2017)'
_computing_molecular_graphics 'shelXle (C.B. Huebschle, rev 882)'
_computing_structure_refinement 'SHELXL-2017/1 (Sheldrick, 2017)'
_computing_structure_solution 'SHELXT 2014/5 (Sheldrick, 2014)'
_diffrn_ambient_temperature 100.(2)
_diffrn_detector_area_resol_mean 7.3910
_diffrn_measured_fraction_theta_full 0.997
_diffrn_measured_fraction_theta_max 0.997
_diffrn_measurement_device_type 'D8 QUEST ECO'
_diffrn_measurement_method 'phi and omega scans'
_diffrn_radiation_monochromator 'doubly curved silicon crystal Bruker Triumph'
_diffrn_radiation_type 'Mo K\a'
_diffrn_radiation_wavelength 0.71073
_diffrn_reflns_av_R_equivalents 0.1435
_diffrn_reflns_av_unetI/netI 0.0700
_diffrn_reflns_limit_h_max 21
_diffrn_reflns_limit_h_min -21
_diffrn_reflns_limit_k_max 30
_diffrn_reflns_limit_k_min -30
_diffrn_reflns_limit_l_max 32
_diffrn_reflns_limit_l_min -32
_diffrn_reflns_number 512292
_diffrn_reflns_theta_full 27.61
_diffrn_reflns_theta_max 27.61
_diffrn_reflns_theta_min 2.50
_diffrn_source_type 'Ceramic x-ray tube'
_exptl_absorpt_coefficient_mu 3.591
_exptl_absorpt_correction_T_max 0.87
_exptl_absorpt_correction_T_min 0.70
_exptl_absorpt_correction_type multi-scan
_exptl_absorpt_process_details
;
SADABS-2016/2 - Bruker AXS area detector scaling and absorption correction
;
_exptl_crystal_colour colourless
_exptl_crystal_density_diffrn 1.541
_exptl_crystal_density_method 'not measured'
_exptl_crystal_description plate
_exptl_crystal_F_000 3968
_exptl_crystal_size_max 0.200
_exptl_crystal_size_mid 0.040
_exptl_crystal_size_min 0.040
_refine_diff_density_max 2.818
_refine_diff_density_min -4.916
_refine_ls_extinction_method none
_refine_ls_goodness_of_fit_ref 1.098
_refine_ls_hydrogen_treatment constr
_refine_ls_matrix_type full
_refine_ls_number_parameters 2037
_refine_ls_number_reflns 39296
_refine_ls_number_restraints 3
_refine_ls_restrained_S_all 1.098
_refine_ls_R_factor_all 0.1132
_refine_ls_R_factor_gt 0.0658
_refine_ls_shift/su_max 0.002
_refine_ls_shift/su_mean 0.000
_refine_ls_structure_factor_coef Fsqd
_refine_ls_weighting_details 'w=1/[\s^2^(Fo^2^)+(0.0346P)^2^+127.8589P] where P=(Fo^2^+2Fc^2^)/3'
_refine_ls_weighting_scheme calc
_refine_ls_wR_factor_gt 0.1318
_refine_ls_wR_factor_ref 0.1554
_reflns_number_gt 27208
_reflns_number_total 39296
_reflns_threshold_expression 'I > 2\s(I)'
_cod_data_source_file d2sc01966c2.cif
_cod_data_source_block PFL5P42
_cod_depositor_comments
;
The following automatic conversions were performed:

data item '_exptl_absorpt_correction_type' value 'Multi-Scan' was
changed to 'multi-scan' in accordance with the
/home/data/users/saulius/crontab/automatic-downloads/rss-feeds/RSC/lib/dictionaries/cif_core.dic
dictionary named 'cif_core.dic' version 2.4.2 last updated on
2011-04-26.

Automatic conversion script
Id: cif_fix_values 7556 2019-12-06 15:28:31Z antanas 

 Adding full bibliography for 1567327--1567338.cif.
;
_cod_database_code 1567338

loop_
_space_group_symop_operation_xyz
'x, y, z'
'-x, -y, -z'

loop_
_atom_site_type_symbol
_atom_site_label
_atom_site_fract_x
_atom_site_fract_y
_atom_site_fract_z
_atom_site_U_iso_or_equiv
_atom_site_adp_type
_atom_site_calc_flag
_atom_site_refinement_flags_adp
_atom_site_refinement_flags_occupancy
_atom_site_refinement_flags_posn
_atom_site_occupancy
_atom_site_disorder_assembly
_atom_site_disorder_group
Au Au1 0.36528(2) 0.62539(2) 0.42742(2) 0.02043(8) Uani d . . . 1.0 . .
Cl Cl2 0.49533(12) 0.65928(11) 0.39018(10) 0.0300(5) Uani d . . . 1.0 . .
O O44 0.2270(4) 0.7912(3) 0.1854(3) 0.0376(16) Uani d . . . 1.0 . .
N N3 0.3998(4) 0.5610(3) 0.5156(3) 0.0196(14) Uani d . . . 1.0 . .
N N11 0.1747(4) 0.5989(3) 0.4594(3) 0.0174(13) Uani d . . . 1.0 . .
N N12 0.1290(4) 0.5607(3) 0.5076(3) 0.0174(14) Uani d . . . 1.0 . .
N N13 0.1833(4) 0.5289(3) 0.5480(3) 0.0171(13) Uani d . . . 1.0 . .
C C4 0.4754(5) 0.5511(4) 0.5350(4) 0.0264(19) Uani d . . . 1.0 . .
H H4 0.518824 0.574612 0.508527 0.032 Uiso calc U . R 1.0 . .
C C5 0.4906(5) 0.5078(5) 0.5920(4) 0.031(2) Uani d . . . 1.0 . .
H H5 0.5444 0.500926 0.60459 0.037 Uiso calc U . R 1.0 . .
C C6 0.4276(5) 0.4743(4) 0.6310(4) 0.029(2) Uani d . . . 1.0 . .
H H6 0.437465 0.444332 0.670669 0.035 Uiso calc U . R 1.0 . .
C C7 0.3496(5) 0.4846(4) 0.6118(4) 0.0243(18) Uani d . . . 1.0 . .
H H7 0.305168 0.462103 0.638003 0.029 Uiso calc U . R 1.0 . .
C C8 0.3382(5) 0.5279(4) 0.5543(4) 0.0192(16) Uani d . . . 1.0 . .
C C9 0.2607(5) 0.5467(4) 0.5257(3) 0.0170(16) Uani d . . . 1.0 . .
C C10 0.2550(5) 0.5930(3) 0.4672(3) 0.0155(15) Uani d . . . 1.0 . .
C C14 0.1542(5) 0.4827(4) 0.6067(3) 0.0166(16) Uani d . . . 1.0 . .
C C15 0.1294(5) 0.5046(4) 0.6512(4) 0.0201(17) Uani d . . . 1.0 . .
C C16 0.1040(5) 0.4587(4) 0.7081(4) 0.0244(18) Uani d . . . 1.0 . .
H H16 0.086747 0.47076 0.740316 0.029 Uiso calc U . R 1.0 . .
C C17 0.1035(5) 0.3964(4) 0.7183(4) 0.026(2) Uani d . . . 1.0 . .
H H17 0.085952 0.36623 0.757453 0.032 Uiso calc U . R 1.0 . .
C C18 0.1280(5) 0.3767(4) 0.6730(4) 0.0233(18) Uani d . . . 1.0 . .
H H18 0.126082 0.333559 0.680948 0.028 Uiso calc U . R 1.0 . .
C C19 0.1556(5) 0.4197(4) 0.6154(4) 0.0195(17) Uani d . . . 1.0 . .
C C20 0.1264(5) 0.5738(4) 0.6389(4) 0.0268(19) Uani d . . . 1.0 . .
H H20 0.166799 0.594042 0.603082 0.032 Uiso calc U . R 1.0 . .
C C21 0.0404(6) 0.6060(5) 0.6219(5) 0.042(3) Uani d . . . 1.0 . .
H H21A 0.029837 0.603591 0.585268 0.063 Uiso calc U . R 1.0 . .
H H21B 0.037417 0.650611 0.614871 0.063 Uiso calc U . R 1.0 . .
H H21C -0.001369 0.584572 0.654794 0.063 Uiso calc U . R 1.0 . .
C C22 0.1500(8) 0.5844(6) 0.6899(5) 0.049(3) Uani d . . . 1.0 . .
H H22A 0.204789 0.562384 0.700494 0.073 Uiso calc U . R 1.0 . .
H H22B 0.109068 0.567887 0.724888 0.073 Uiso calc U . R 1.0 . .
H H22C 0.151529 0.62999 0.677328 0.073 Uiso calc U . R 1.0 . .
C C23 0.1839(5) 0.3971(4) 0.5663(4) 0.0230(18) Uani d . . . 1.0 . .
H H23 0.195371 0.435156 0.527772 0.028 Uiso calc U . R 1.0 . .
C C24 0.2653(5) 0.3534(5) 0.5805(5) 0.032(2) Uani d . . . 1.0 . .
H H24A 0.282508 0.338108 0.549107 0.048 Uiso calc U . R 1.0 . .
H H24B 0.256508 0.3171 0.619548 0.048 Uiso calc U . R 1.0 . .
H H24C 0.308503 0.377102 0.581795 0.048 Uiso calc U . R 1.0 . .
C C25 0.1178(5) 0.3634(4) 0.5574(4) 0.029(2) Uani d . . . 1.0 . .
H H25A 0.066479 0.39169 0.548813 0.044 Uiso calc U . R 1.0 . .
H H25B 0.10742 0.324765 0.593988 0.044 Uiso calc U . R 1.0 . .
H H25C 0.137392 0.352277 0.523516 0.044 Uiso calc U . R 1.0 . .
C C26 0.1301(4) 0.6434(4) 0.4083(3) 0.0178(16) Uani d . . . 1.0 . .
C C27 0.1132(5) 0.6223(4) 0.3669(4) 0.0224(18) Uani d . . . 1.0 . .
C C28 0.0710(5) 0.6670(4) 0.3193(4) 0.0246(18) Uani d . . . 1.0 . .
H H28 0.057881 0.655007 0.289989 0.03 Uiso calc U . R 1.0 . .
C C29 0.0476(5) 0.7277(4) 0.3131(4) 0.027(2) Uani d . . . 1.0 . .
H H29 0.019648 0.757137 0.279601 0.033 Uiso calc U . R 1.0 . .
C C30 0.0648(5) 0.7463(4) 0.3557(4) 0.0273(19) Uani d . . . 1.0 . .
H H30 0.04946 0.788829 0.350497 0.033 Uiso calc U . R 1.0 . .
C C31 0.1042(5) 0.7038(4) 0.4061(4) 0.0212(17) Uani d . . . 1.0 . .
C C32 0.1359(5) 0.5542(4) 0.3754(4) 0.0222(18) Uani d . . . 1.0 . .
H H32 0.187798 0.538253 0.39598 0.027 Uiso calc U . R 1.0 . .
C C33 0.0683(5) 0.5117(4) 0.4158(4) 0.0270(19) Uani d . . . 1.0 . .
H H33A 0.01631 0.526759 0.396924 0.04 Uiso calc U . R 1.0 . .
H H33B 0.060233 0.513366 0.455041 0.04 Uiso calc U . R 1.0 . .
H H33C 0.08506 0.467946 0.42117 0.04 Uiso calc U . R 1.0 . .
C C34 0.1523(6) 0.5470(5) 0.3162(4) 0.029(2) Uani d . . . 1.0 . .
H H34A 0.100535 0.557381 0.297435 0.043 Uiso calc U . R 1.0 . .
H H34B 0.173892 0.503189 0.324214 0.043 Uiso calc U . R 1.0 . .
H H34C 0.193032 0.575889 0.289014 0.043 Uiso calc U . R 1.0 . .
C C35 0.1149(5) 0.7243(4) 0.4546(4) 0.0264(19) Uani d . . . 1.0 . .
H H35 0.139074 0.686893 0.488794 0.032 Uiso calc U . R 1.0 . .
C C36 0.0296(7) 0.7470(6) 0.4776(5) 0.050(3) Uani d . . . 1.0 . .
H H36A 0.00901 0.787372 0.446251 0.075 Uiso calc U . R 1.0 . .
H H36B 0.034543 0.75291 0.513595 0.075 Uiso calc U . R 1.0 . .
H H36C -0.009233 0.715234 0.487547 0.075 Uiso calc U . R 1.0 . .
C C37 0.1714(7) 0.7771(5) 0.4321(5) 0.043(3) Uani d . . . 1.0 . .
H H37A 0.15256 0.811801 0.395192 0.065 Uiso calc U . R 1.0 . .
H H37B 0.228185 0.76076 0.423573 0.065 Uiso calc U . R 1.0 . .
H H37C 0.170029 0.792742 0.462873 0.065 Uiso calc U . R 1.0 . .
C C38 0.3263(5) 0.6791(4) 0.3460(4) 0.0209(17) Uani d . . . 1.0 . .
C C39 0.3090(5) 0.6502(4) 0.3120(4) 0.0256(19) Uani d . . . 1.0 . .
H H39 0.318264 0.605364 0.326374 0.031 Uiso calc U . R 1.0 . .
C C40 0.2776(5) 0.6866(4) 0.2564(4) 0.0281(19) Uani d . . . 1.0 . .
H H40 0.267061 0.666839 0.232287 0.034 Uiso calc U . R 1.0 . .
C C41 0.2620(5) 0.7517(4) 0.2369(4) 0.0255(19) Uani d . . . 1.0 . .
C C42 0.2831(6) 0.7806(4) 0.2704(4) 0.028(2) Uani d . . . 1.0 . .
H H42 0.275016 0.825502 0.255995 0.034 Uiso calc U . R 1.0 . .
C C43 0.3155(5) 0.7448(4) 0.3241(4) 0.0229(18) Uani d . . . 1.0 . .
H H43 0.330496 0.764916 0.346527 0.028 Uiso calc U . R 1.0 . .
C C45 0.1907(6) 0.7621(5) 0.1564(4) 0.037(2) Uani d . . . 1.0 . .
H H45A 0.162238 0.794892 0.122827 0.056 Uiso calc U . R 1.0 . .
H H45B 0.1507 0.733626 0.185359 0.056 Uiso calc U . R 1.0 . .
H H45C 0.23408 0.737662 0.141252 0.056 Uiso calc U . R 1.0 . .
Au Au1B 0.67065(2) 0.35963(2) 1.02236(2) 0.02551(8) Uani d . . . 1.0 . .
Cl Cl2B 0.55356(14) 0.30615(11) 1.04984(12) 0.0365(6) Uani d . . . 1.0 . .
O O44B 0.8540(4) 0.1164(3) 1.1989(3) 0.0377(16) Uani d . . . 1.0 . .
N N3B 0.6056(4) 0.4491(3) 0.9665(4) 0.0269(16) Uani d . . . 1.0 . .
N N11B 0.8444(4) 0.4167(3) 0.9936(3) 0.0178(14) Uani d . . . 1.0 . .
N N12B 0.8710(4) 0.4743(3) 0.9627(3) 0.0209(14) Uani d . . . 1.0 . .
N N13B 0.8033(4) 0.5125(3) 0.9415(3) 0.0203(14) Uani d . . . 1.0 . .
C C4B 0.5270(6) 0.4575(5) 0.9541(5) 0.037(2) Uani d . . . 1.0 . .
H H4B 0.495815 0.421765 0.96988 0.045 Uiso calc U . R 1.0 . .
C C5B 0.4900(6) 0.5162(5) 0.9193(5) 0.044(3) Uani d . . . 1.0 . .
H H5B 0.434113 0.520812 0.911226 0.053 Uiso calc U . R 1.0 . .
C C6B 0.5351(6) 0.5683(5) 0.8962(5) 0.036(2) Uani d . . . 1.0 . .
H H6B 0.510296 0.609186 0.872198 0.044 Uiso calc U . R 1.0 . .
C C7B 0.6171(6) 0.5605(5) 0.9085(4) 0.030(2) Uani d . . . 1.0 . .
H H7B 0.649 0.595735 0.893458 0.036 Uiso calc U . R 1.0 . .
C C8B 0.6505(5) 0.5001(4) 0.9431(4) 0.0245(18) Uani d . . . 1.0 . .
C C9B 0.7358(5) 0.4799(4) 0.9587(4) 0.0187(16) Uani d . . . 1.0 . .
C C10B 0.7624(5) 0.4170(4) 0.9935(4) 0.0211(17) Uani d . . . 1.0 . .
C C14B 0.9062(5) 0.3627(4) 1.0156(4) 0.0208(17) Uani d . . . 1.0 . .
C C15B 0.9256(5) 0.3401(4) 1.0737(4) 0.0249(18) Uani d . . . 1.0 . .
C C16B 0.9823(5) 0.2868(4) 1.0928(4) 0.029(2) Uani d . . . 1.0 . .
H H16B 0.997481 0.268862 1.132685 0.035 Uiso calc U . R 1.0 . .
C C17B 1.0167(5) 0.2595(4) 1.0539(5) 0.035(2) Uani d . . . 1.0 . .
H H17B 1.054676 0.222618 1.067892 0.042 Uiso calc U . R 1.0 . .
C C18B 0.9970(5) 0.2849(4) 0.9955(5) 0.032(2) Uani d . . . 1.0 . .
H H18B 1.022905 0.266037 0.969428 0.038 Uiso calc U . R 1.0 . .
C C19B 0.9394(5) 0.3379(4) 0.9739(4) 0.0259(19) Uani d . . . 1.0 . .
C C20B 0.8917(6) 0.3733(4) 1.1148(4) 0.0280(19) Uani d . . . 1.0 . .
H H20B 0.833143 0.390554 1.106536 0.034 Uiso calc U . R 1.0 . .
C C21B 0.9417(7) 0.4295(5) 1.0990(5) 0.038(2) Uani d . . . 1.0 . .
H H21D 0.999728 0.413925 1.105929 0.058 Uiso calc U . R 1.0 . .
H H21E 0.918931 0.451636 1.124317 0.058 Uiso calc U . R 1.0 . .
H H21F 0.938532 0.458881 1.056545 0.058 Uiso calc U . R 1.0 . .
C C22B 0.8915(7) 0.3302(5) 1.1816(4) 0.041(2) Uani d . . . 1.0 . .
H H22D 0.862621 0.292922 1.191249 0.061 Uiso calc U . R 1.0 . .
H H22E 0.863009 0.353369 1.204861 0.061 Uiso calc U . R 1.0 . .
H H22F 0.948682 0.31666 1.191809 0.061 Uiso calc U . R 1.0 . .
C C23B 0.9211(6) 0.3679(5) 0.9092(4) 0.030(2) Uani d . . . 1.0 . .
H H23B 0.875941 0.40297 0.904467 0.036 Uiso calc U . R 1.0 . .
C C24B 0.8911(10) 0.3220(7) 0.8899(6) 0.070(4) Uani d . . . 1.0 . .
H H24D 0.886646 0.342692 0.846451 0.105 Uiso calc U . R 1.0 . .
H H24E 0.836642 0.309785 0.911377 0.105 Uiso calc U . R 1.0 . .
H H24F 0.930586 0.284109 0.899414 0.105 Uiso calc U . R 1.0 . .
C C25B 0.9957(7) 0.3971(7) 0.8670(5) 0.061(4) Uani d . . . 1.0 . .
H H25D 0.980699 0.418607 0.825636 0.091 Uiso calc U . R 1.0 . .
H H25E 1.040729 0.363664 0.869906 0.091 Uiso calc U . R 1.0 . .
H H25F 1.013979 0.427861 0.878253 0.091 Uiso calc U . R 1.0 . .
C C26B 0.8110(5) 0.5800(4) 0.9097(4) 0.0243(18) Uani d . . . 1.0 . .
C C27B 0.8051(5) 0.6143(4) 0.9433(4) 0.0274(19) Uani d . . . 1.0 . .
C C28B 0.8156(6) 0.6786(4) 0.9118(5) 0.036(2) Uani d . . . 1.0 . .
H H28B 0.812335 0.704199 0.933054 0.044 Uiso calc U . R 1.0 . .
C C29B 0.8308(6) 0.7057(5) 0.8494(5) 0.042(3) Uani d . . . 1.0 . .
H H29B 0.839111 0.74947 0.82865 0.051 Uiso calc U . R 1.0 . .
C C30B 0.8339(6) 0.6704(5) 0.8175(5) 0.039(2) Uani d . . . 1.0 . .
H H30B 0.843657 0.690323 0.774857 0.047 Uiso calc U . R 1.0 . .
C C31B 0.8232(5) 0.6059(4) 0.8460(4) 0.028(2) Uani d . . . 1.0 . .
C C32B 0.7861(6) 0.5844(5) 1.0115(4) 0.032(2) Uani d . . . 1.0 . .
H H32B 0.793262 0.537296 1.025581 0.038 Uiso calc U . R 1.0 . .
C C33B 0.8450(7) 0.6014(5) 1.0426(5) 0.043(3) Uani d . . . 1.0 . .
H H33D 0.902298 0.590461 1.029425 0.064 Uiso calc U . R 1.0 . .
H H33E 0.834417 0.577593 1.086244 0.064 Uiso calc U . R 1.0 . .
H H33F 0.836277 0.646964 1.032025 0.064 Uiso calc U . R 1.0 . .
C C34B 0.6951(6) 0.6031(5) 1.0287(5) 0.041(3) Uani d . . . 1.0 . .
H H34D 0.658936 0.593054 1.006793 0.061 Uiso calc U . R 1.0 . .
H H34E 0.687206 0.648675 1.018254 0.061 Uiso calc U . R 1.0 . .
H H34F 0.681179 0.579365 1.072114 0.061 Uiso calc U . R 1.0 . .
C C35B 0.8280(6) 0.5661(5) 0.8112(4) 0.033(2) Uani d . . . 1.0 . .
H H35B 0.816455 0.521819 0.840117 0.04 Uiso calc U . R 1.0 . .
C C36B 0.9148(7) 0.5640(6) 0.7774(6) 0.057(3) Uani d . . . 1.0 . .
H H36D 0.915845 0.539311 0.754144 0.085 Uiso calc U . R 1.0 . .
H H36E 0.956074 0.544141 0.806518 0.085 Uiso calc U . R 1.0 . .
H H36F 0.92779 0.607329 0.750152 0.085 Uiso calc U . R 1.0 . .
C C37B 0.7630(8) 0.5932(6) 0.7665(5) 0.054(3) Uani d . . . 1.0 . .
H H37D 0.768664 0.638417 0.741714 0.082 Uiso calc U . R 1.0 . .
H H37E 0.707581 0.587805 0.788392 0.082 Uiso calc U . R 1.0 . .
H H37F 0.771025 0.570739 0.740517 0.082 Uiso calc U . R 1.0 . .
C C38B 0.7358(5) 0.2804(4) 1.0776(4) 0.0246(18) Uani d . . . 1.0 . .
C C39B 0.7854(5) 0.2414(4) 1.0555(4) 0.029(2) Uani d . . . 1.0 . .
H H39B 0.791612 0.251891 1.013654 0.034 Uiso calc U . R 1.0 . .
C C40B 0.8269(6) 0.1856(4) 1.0955(4) 0.031(2) Uani d . . . 1.0 . .
H H40B 0.861966 0.158543 1.080556 0.037 Uiso calc U . R 1.0 . .
C C41B 0.8172(5) 0.1701(5) 1.1553(5) 0.034(2) Uani d . . . 1.0 . .
C C42B 0.7673(6) 0.2097(5) 1.1773(4) 0.036(2) Uani d . . . 1.0 . .
H H42B 0.760633 0.198635 1.219307 0.044 Uiso calc U . R 1.0 . .
C C43B 0.7268(6) 0.2653(5) 1.1386(5) 0.034(2) Uani d . . . 1.0 . .
H H43B 0.693122 0.292745 1.153677 0.041 Uiso calc U . R 1.0 . .
C C45B 0.8984(7) 0.0684(5) 1.1799(5) 0.044(3) Uani d . . . 1.0 . .
H H45D 0.85914 0.050486 1.167028 0.066 Uiso calc U . R 1.0 . .
H H45E 0.925465 0.034578 1.213708 0.066 Uiso calc U . R 1.0 . .
H H45F 0.940261 0.087924 1.146404 0.066 Uiso calc U . R 1.0 . .
O O1N 0.1630(7) 0.0688(5) 0.5509(5) 0.087(2) Uani d . . . 1.0 . .
N N3N 0.1908(12) -0.0268(9) 0.6276(7) 0.117(6) Uani d . . . 1.0 . .
C C2N 0.1645(9) 0.0093(7) 0.5767(8) 0.072(3) Uani d . . . 1.0 . .
H H2N 0.144036 -0.01072 0.556237 0.086 Uiso calc U . R 1.0 . .
C C4N 0.2308(12) -0.0061(10) 0.6638(9) 0.110(4) Uani d . . . 1.0 . .
H H4NA 0.290656 -0.017428 0.6599 0.165 Uiso calc U . R 1.0 . .
H H4NB 0.208624 -0.02692 0.706051 0.165 Uiso calc U . R 1.0 . .
H H4NC 0.21974 0.040042 0.649549 0.165 Uiso calc U . R 1.0 . .
C C5N 0.1997(12) -0.0971(8) 0.6516(7) 0.094(4) Uani d . . . 1.0 . .
H H5NA 0.162908 -0.110415 0.632586 0.142 Uiso calc U . R 1.0 . .
H H5NB 0.184839 -0.115518 0.69521 0.142 Uiso calc U . R 1.0 . .
H H5NC 0.257201 -0.111807 0.642787 0.142 Uiso calc U . R 1.0 . .
Au Au1C 0.16602(2) 0.16236(2) 0.85965(2) 0.01913(7) Uani d . . . 1.0 . .
Cl Cl2C 0.04175(13) 0.21967(11) 0.82883(11) 0.0341(5) Uani d . . . 1.0 . .
O O44C 0.3310(4) 0.4104(3) 0.7549(3) 0.0366(16) Uani d . . . 1.0 . .
N N3C 0.1163(4) 0.0712(3) 0.8995(3) 0.0181(14) Uani d . . . 1.0 . .
N N11C 0.3515(4) 0.1058(3) 0.8858(3) 0.0173(13) Uani d . . . 1.0 . .
N N12C 0.3902(4) 0.0473(3) 0.9121(3) 0.0181(14) Uani d . . . 1.0 . .
N N13C 0.3298(4) 0.0090(3) 0.9288(3) 0.0179(14) Uani d . . . 1.0 . .
C C4C 0.0379(5) 0.0615(4) 0.9034(4) 0.0261(19) Uani d . . . 1.0 . .
H H4C -0.001823 0.096895 0.887558 0.031 Uiso calc U . R 1.0 . .
C C5C 0.0122(5) 0.0009(5) 0.9301(4) 0.029(2) Uani d . . . 1.0 . .
H H5C -0.044251 -0.005185 0.932179 0.035 Uiso calc U . R 1.0 . .
C C6C 0.0695(5) -0.0502(5) 0.9536(4) 0.031(2) Uani d . . . 1.0 . .
H H6C 0.05248 -0.091971 0.972589 0.037 Uiso calc U . R 1.0 . .
C C7C 0.1513(5) -0.0410(4) 0.9496(4) 0.0246(18) Uani d . . . 1.0 . .
H H7C 0.191607 -0.076136 0.96501 0.029 Uiso calc U . R 1.0 . .
C C8C 0.1739(5) 0.0206(4) 0.9227(4) 0.0203(17) Uani d . . . 1.0 . .
C C9C 0.2561(4) 0.0422(4) 0.9138(3) 0.0151(15) Uani d . . . 1.0 . .
C C10C 0.2689(5) 0.1054(3) 0.8859(3) 0.0149(15) Uani d . . . 1.0 . .
C C14C 0.4042(5) 0.1577(4) 0.8614(4) 0.0209(17) Uani d . . . 1.0 . .
C C15C 0.4449(5) 0.1720(4) 0.8035(4) 0.0241(18) Uani d . . . 1.0 . .
C C16C 0.4955(5) 0.2216(4) 0.7819(4) 0.031(2) Uani d . . . 1.0 . .
H H16C 0.524755 0.233657 0.74297 0.037 Uiso calc U . R 1.0 . .
C C17C 0.5044(6) 0.2535(4) 0.8152(5) 0.035(2) Uani d . . . 1.0 . .
H H17C 0.5393 0.287073 0.799001 0.042 Uiso calc U . R 1.0 . .
C C18C 0.4633(5) 0.2372(4) 0.8721(5) 0.032(2) Uani d . . . 1.0 . .
H H18C 0.47071 0.259478 0.894711 0.039 Uiso calc U . R 1.0 . .
C C19C 0.4110(5) 0.1886(4) 0.8967(4) 0.0249(18) Uani d . . . 1.0 . .
C C20C 0.4396(6) 0.1361(4) 0.7672(4) 0.030(2) Uani d . . . 1.0 . .
H H20C 0.389257 0.112327 0.78435 0.036 Uiso calc U . R 1.0 . .
C C21C 0.5135(8) 0.0878(6) 0.7736(6) 0.060(4) Uani d . . . 1.0 . .
H H21G 0.506403 0.061778 0.753126 0.09 Uiso calc U . R 1.0 . .
H H21H 0.518254 0.060624 0.816365 0.09 Uiso calc U . R 1.0 . .
H H21I 0.563798 0.109692 0.755497 0.09 Uiso calc U . R 1.0 . .
C C22C 0.4304(8) 0.1785(5) 0.7008(4) 0.048(3) Uani d . . . 1.0 . .
H H22G 0.481031 0.199725 0.681777 0.071 Uiso calc U . R 1.0 . .
H H22H 0.383174 0.210456 0.697367 0.071 Uiso calc U . R 1.0 . .
H H22I 0.421093 0.152617 0.680781 0.071 Uiso calc U . R 1.0 . .
C C23C 0.3685(5) 0.1685(4) 0.9602(4) 0.0245(18) Uani d . . . 1.0 . .
H H23C 0.314321 0.153414 0.961265 0.029 Uiso calc U . R 1.0 . .
C C24C 0.3502(6) 0.2225(5) 0.9801(4) 0.032(2) Uani d . . . 1.0 . .
H H24G 0.322111 0.259392 0.949329 0.049 Uiso calc U . R 1.0 . .
H H24H 0.402275 0.233958 0.985591 0.049 Uiso calc U . R 1.0 . .
H H24I 0.314473 0.208724 1.018231 0.049 Uiso calc U . R 1.0 . .
C C25C 0.4198(6) 0.1128(4) 1.0047(4) 0.033(2) Uani d . . . 1.0 . .
H H25G 0.430701 0.078337 0.991758 0.049 Uiso calc U . R 1.0 . .
H H25H 0.389144 0.097724 1.044859 0.049 Uiso calc U . R 1.0 . .
H H25I 0.472504 0.126681 1.006123 0.049 Uiso calc U . R 1.0 . .
C C26C 0.3472(5) -0.0592(4) 0.9608(4) 0.0216(18) Uani d . . . 1.0 . .
C C27C 0.3692(5) -0.0937(4) 0.9258(4) 0.0228(18) Uani d . . . 1.0 . .
C C28C 0.3754(5) -0.1590(4) 0.9581(5) 0.031(2) Uani d . . . 1.0 . .
H H28C 0.388268 -0.185004 0.936934 0.037 Uiso calc U . R 1.0 . .
C C29C 0.3638(5) -0.1872(4) 1.0194(5) 0.033(2) Uani d . . . 1.0 . .
H H29C 0.369055 -0.232188 1.040017 0.039 Uiso calc U . R 1.0 . .
C C30C 0.3444(5) -0.1513(4) 1.0517(4) 0.030(2) Uani d . . . 1.0 . .
H H30C 0.336938 -0.171725 1.094448 0.035 Uiso calc U . R 1.0 . .
C C31C 0.3355(5) -0.0849(4) 1.0226(4) 0.0227(18) Uani d . . . 1.0 . .
C C32C 0.3896(5) -0.0629(4) 0.8585(4) 0.0271(19) Uani d . . . 1.0 . .
H H32C 0.377553 -0.015966 0.844245 0.032 Uiso calc U . R 1.0 . .
C C33C 0.4827(7) -0.0777(7) 0.8446(5) 0.057(3) Uani d . . . 1.0 . .
H H33G 0.4973 -0.058329 0.80093 0.086 Uiso calc U . R 1.0 . .
H H33H 0.496157 -0.123706 0.860336 0.086 Uiso calc U . R 1.0 . .
H H33I 0.514002 -0.060327 0.863554 0.086 Uiso calc U . R 1.0 . .
C C34C 0.3401(8) -0.0847(6) 0.8247(5) 0.053(3) Uani d . . . 1.0 . .
H H34G 0.281017 -0.071855 0.831067 0.08 Uiso calc U . R 1.0 . .
H H34H 0.348755 -0.130989 0.839772 0.08 Uiso calc U . R 1.0 . .
H H34I 0.3587 -0.065166 0.781604 0.08 Uiso calc U . R 1.0 . .
C C35C 0.3138(5) -0.0455(4) 1.0586(4) 0.0240(18) Uani d . . . 1.0 . .
H H35C 0.312905 0.000205 1.029381 0.029 Uiso calc U . R 1.0 . .
C C36C 0.2274(6) -0.0561(5) 1.0933(5) 0.038(2) Uani d . . . 1.0 . .
H H36G 0.186504 -0.048067 1.065395 0.057 Uiso calc U . R 1.0 . .
H H36H 0.213275 -0.026941 1.11274 0.057 Uiso calc U . R 1.0 . .
H H36I 0.227159 -0.099942 1.124066 0.057 Uiso calc U . R 1.0 . .
C C37C 0.3795(6) -0.0582(5) 1.1002(5) 0.037(2) Uani d . . . 1.0 . .
H H37G 0.432896 -0.047035 1.076328 0.056 Uiso calc U . R 1.0 . .
H H37H 0.384042 -0.103291 1.128065 0.056 Uiso calc U . R 1.0 . .
H H37I 0.363994 -0.032554 1.123098 0.056 Uiso calc U . R 1.0 . .
C C38C 0.2188(5) 0.2429(4) 0.8269(3) 0.0213(17) Uani d . . . 1.0 . .
C C39C 0.2683(5) 0.2634(4) 0.7715(4) 0.0269(19) Uani d . . . 1.0 . .
H H39C 0.276373 0.238499 0.749232 0.032 Uiso calc U . R 1.0 . .
C C40C 0.3052(5) 0.3193(4) 0.7491(4) 0.0270(19) Uani d . . . 1.0 . .
H H40C 0.33869 0.332724 0.711618 0.032 Uiso calc U . R 1.0 . .
C C41C 0.2933(5) 0.3555(4) 0.7813(4) 0.0275(19) Uani d . . . 1.0 . .
C C42C 0.2452(5) 0.3357(4) 0.8368(4) 0.0266(19) Uani d . . . 1.0 . .
H H42C 0.237644 0.360641 0.859 0.032 Uiso calc U . R 1.0 . .
C C43C 0.2083(5) 0.2792(4) 0.8593(4) 0.0231(18) Uani d . . . 1.0 . .
H H43C 0.175802 0.265427 0.897086 0.028 Uiso calc U . R 1.0 . .
C C45C 0.3171(8) 0.4517(6) 0.7848(5) 0.054(3) Uani d . . . 1.0 . .
H H45G 0.348632 0.48864 0.761735 0.081 Uiso calc U . R 1.0 . .
H H45H 0.335264 0.428859 0.825225 0.081 Uiso calc U . R 1.0 . .
H H45I 0.257932 0.465837 0.787745 0.081 Uiso calc U . R 1.0 . .
O O1J 0.2277(5) 0.0649(4) 0.7889(3) 0.050(2) Uani d . . . 1.0 . .
N N3J 0.2313(6) 0.1291(5) 0.6903(4) 0.062(3) Uani d . . . 1.0 . .
C C2J 0.2600(8) 0.0810(6) 0.7389(5) 0.050(3) Uani d . . . 1.0 . .
H H2J 0.310513 0.057694 0.733009 0.06 Uiso calc U . R 1.0 . .
C C4J 0.1548(9) 0.1655(7) 0.6946(7) 0.078(4) Uani d . . . 1.0 . .
H H4JA 0.164514 0.210168 0.679531 0.117 Uiso calc U . R 1.0 . .
H H4JB 0.131298 0.149908 0.736786 0.117 Uiso calc U . R 1.0 . .
H H4JC 0.116038 0.161326 0.670568 0.117 Uiso calc U . R 1.0 . .
C C5J 0.2767(11) 0.1463(9) 0.6309(6) 0.102(6) Uani d . . . 1.0 . .
H H5JA 0.237489 0.159792 0.600668 0.152 Uiso calc U . R 1.0 . .
H H5JB 0.3132 0.10951 0.630143 0.152 Uiso calc U . R 1.0 . .
H H5JC 0.310081 0.181125 0.621927 0.152 Uiso calc U . R 1.0 . .
O O1K 0.2852(7) 0.6672(5) 0.5447(5) 0.087(2) Uani d . . . 1.0 . .
N N3K 0.3137(6) 0.6977(5) 0.6153(5) 0.050(2) Uani d . . . 1.0 . .
C C2K 0.2717(9) 0.7018(7) 0.5708(7) 0.072(3) Uani d . . . 1.0 . .
H H2K 0.227686 0.734527 0.558738 0.086 Uiso calc U . R 1.0 . .
C C4K 0.3840(12) 0.6485(10) 0.6344(9) 0.110(4) Uani d . . . 1.0 . .
H H4KA 0.426482 0.655341 0.600256 0.165 Uiso calc U . R 1.0 . .
H H4KB 0.364471 0.606493 0.648386 0.165 Uiso calc U . R 1.0 . .
H H4KC 0.407528 0.650914 0.667118 0.165 Uiso calc U . R 1.0 . .
C C5K 0.2897(12) 0.7404(8) 0.6454(7) 0.094(4) Uani d . . . 1.0 . .
H H5KA 0.337278 0.762746 0.642171 0.142 Uiso calc U . R 1.0 . .
H H5KB 0.271757 0.715538 0.687958 0.142 Uiso calc U . R 1.0 . .
H H5KC 0.244161 0.771356 0.626163 0.142 Uiso calc U . R 1.0 . .
Au Au1A 0.23497(3) -0.00922(2) 0.42736(2) 0.03544(10) Uani d . . . 1.0 . .
Cl Cl2A 0.21251(19) -0.10787(13) 0.50451(13) 0.0490(7) Uani d . . . 1.0 . .
O O44A 0.0241(5) -0.0788(4) 0.2834(4) 0.057(2) Uani d . . . 1.0 . .
N N3A 0.3172(5) 0.0152(4) 0.4727(4) 0.038(2) Uani d . . . 1.0 . .
N N11A 0.2251(4) 0.1292(4) 0.3187(4) 0.0313(18) Uani d . . . 1.0 . .
N N12A 0.2562(5) 0.1833(4) 0.3039(3) 0.0283(17) Uani d . . . 1.0 . .
N N13A 0.3053(4) 0.1702(4) 0.3459(3) 0.0281(17) Uani d . . . 1.0 . .
C C4A 0.3473(6) -0.0247(4) 0.5250(4) 0.0353(16) Uani d . . . 1.0 . .
H H4A 0.331531 -0.066736 0.545014 0.042 Uiso calc U . R 1.0 . .
C C5A 0.4016(7) -0.0052(5) 0.5505(5) 0.046(3) Uani d . . . 1.0 . .
H H5A 0.42157 -0.033142 0.587958 0.055 Uiso calc U . R 1.0 . .
C C6A 0.4255(7) 0.0559(5) 0.5196(5) 0.043(3) Uani d . . . 1.0 . .
H H6A 0.461246 0.071277 0.53587 0.052 Uiso calc U . R 1.0 . .
C C7A 0.3937(6) 0.0967(4) 0.4604(5) 0.0353(16) Uani d U . . 1.0 . .
H H7A 0.410738 0.137981 0.436363 0.042 Uiso calc U . R 1.0 . .
C C8A 0.3453(6) 0.0750(5) 0.4444(4) 0.036(2) Uani d U . . 1.0 . .
C C9A 0.3037(6) 0.1081(4) 0.3872(4) 0.029(2) Uani d . . . 1.0 . .
C C10A 0.2519(6) 0.0809(4) 0.3686(4) 0.030(2) Uani d . . . 1.0 . .
C C14A 0.1597(5) 0.1305(4) 0.2830(4) 0.028(2) Uani d . . . 1.0 . .
C C15A 0.1836(6) 0.1162(4) 0.2342(4) 0.0270(19) Uani d . . . 1.0 . .
C C16A 0.1202(6) 0.1202(5) 0.2014(5) 0.037(2) Uani d . . . 1.0 . .
H H16A 0.132171 0.109664 0.167958 0.044 Uiso calc U . R 1.0 . .
C C17A 0.0399(7) 0.1394(5) 0.2168(5) 0.046(3) Uani d . . . 1.0 . .
H H17A -0.002473 0.142378 0.193416 0.056 Uiso calc U . R 1.0 . .
C C18A 0.0198(6) 0.1543(5) 0.2649(5) 0.044(3) Uani d . . . 1.0 . .
H H18A -0.036146 0.167551 0.274221 0.053 Uiso calc U . R 1.0 . .
C C19A 0.0794(6) 0.1505(5) 0.3001(4) 0.037(2) Uani d . . . 1.0 . .
C C20A 0.2736(6) 0.1009(5) 0.2148(5) 0.035(2) Uani d . . . 1.0 . .
H H20A 0.303323 0.078625 0.25187 0.042 Uiso calc U . R 1.0 . .
C C21A 0.3130(7) 0.1626(5) 0.1752(5) 0.047(3) Uani d . . . 1.0 . .
H H21J 0.372885 0.153174 0.167902 0.071 Uiso calc U . R 1.0 . .
H H21K 0.302624 0.190876 0.195546 0.071 Uiso calc U . R 1.0 . .
H H21L 0.288848 0.183225 0.13674 0.071 Uiso calc U . R 1.0 . .
C C22A 0.2850(8) 0.0578(6) 0.1825(6) 0.053(3) Uani d . . . 1.0 . .
H H22J 0.262976 0.080727 0.143281 0.08 Uiso calc U . R 1.0 . .
H H22K 0.255301 0.02012 0.206709 0.08 Uiso calc U . R 1.0 . .
H H22L 0.344116 0.044847 0.176513 0.08 Uiso calc U . R 1.0 . .
C C23A 0.0579(7) 0.1694(6) 0.3529(5) 0.049(3) Uani d . . . 1.0 . .
H H23A 0.110198 0.180674 0.360185 0.058 Uiso calc U . R 1.0 . .
C C24A 0.0290(12) 0.1141(7) 0.4102(6) 0.095(6) Uani d . . . 1.0 . .
H H24J -0.019865 0.099454 0.403874 0.143 Uiso calc U . R 1.0 . .
H H24K 0.014858 0.127793 0.44289 0.143 Uiso calc U . R 1.0 . .
H H24L 0.073497 0.079409 0.42101 0.143 Uiso calc U . R 1.0 . .
C C25A -0.0030(9) 0.2270(6) 0.3388(6) 0.065(4) Uani d . . . 1.0 . .
H H25J 0.017093 0.261364 0.301191 0.098 Uiso calc U . R 1.0 . .
H H25K -0.009381 0.240414 0.371575 0.098 Uiso calc U . R 1.0 . .
H H25L -0.056697 0.216911 0.334421 0.098 Uiso calc U . R 1.0 . .
C C26A 0.3448(6) 0.2235(5) 0.3423(4) 0.034(2) Uani d . . . 1.0 . .
C C27A 0.4188(6) 0.2390(5) 0.3059(4) 0.031(2) Uani d . . . 1.0 . .
C C28A 0.4514(6) 0.2936(5) 0.3003(5) 0.036(2) Uani d . . . 1.0 . .
H H28A 0.501581 0.306523 0.275577 0.044 Uiso calc U . R 1.0 . .
C C29A 0.4103(6) 0.3282(5) 0.3309(5) 0.039(2) Uani d . . . 1.0 . .
H H29A 0.432041 0.365537 0.326171 0.047 Uiso calc U . R 1.0 . .
C C30A 0.3383(6) 0.3097(5) 0.3683(5) 0.039(2) Uani d . . . 1.0 . .
H H30A 0.312577 0.333758 0.389728 0.047 Uiso calc U . R 1.0 . .
C C31A 0.3032(6) 0.2573(5) 0.3752(4) 0.033(2) Uani d . . . 1.0 . .
C C32A 0.4649(7) 0.2002(5) 0.2730(5) 0.041(2) Uani d . . . 1.0 . .
H H32A 0.432539 0.163773 0.282108 0.049 Uiso calc U . R 1.0 . .
C C33A 0.4734(9) 0.2390(6) 0.2063(5) 0.057(3) Uani d . . . 1.0 . .
H H33J 0.502201 0.212635 0.186348 0.086 Uiso calc U . R 1.0 . .
H H33K 0.505319 0.274887 0.196488 0.086 Uiso calc U . R 1.0 . .
H H33L 0.418299 0.25502 0.192336 0.086 Uiso calc U . R 1.0 . .
C C34A 0.5520(7) 0.1731(6) 0.2965(6) 0.057(3) Uani d . . . 1.0 . .
H H34J 0.578359 0.143304 0.279756 0.085 Uiso calc U . R 1.0 . .
H H34K 0.545375 0.151084 0.340555 0.085 Uiso calc U . R 1.0 . .
H H34L 0.586659 0.208053 0.284047 0.085 Uiso calc U . R 1.0 . .
C C35A 0.2235(6) 0.2381(5) 0.4158(4) 0.039(2) Uani d . . . 1.0 . .
H H35A 0.210212 0.197676 0.41642 0.047 Uiso calc U . R 1.0 . .
C C36A 0.1517(6) 0.2885(6) 0.3919(5) 0.048(3) Uani d . . . 1.0 . .
H H36J 0.162741 0.328126 0.392313 0.072 Uiso calc U . R 1.0 . .
H H36K 0.100381 0.274013 0.417522 0.072 Uiso calc U . R 1.0 . .
H H36L 0.14586 0.29589 0.350659 0.072 Uiso calc U . R 1.0 . .
C C37A 0.2337(8) 0.2263(6) 0.4797(5) 0.055(3) Uani d . . . 1.0 . .
H H37J 0.246642 0.265474 0.479963 0.083 Uiso calc U . R 1.0 . .
H H37K 0.278959 0.192999 0.494928 0.083 Uiso calc U . R 1.0 . .
H H37L 0.18216 0.212815 0.505421 0.083 Uiso calc U . R 1.0 . .
C C38A 0.1654(7) -0.0297(5) 0.3788(5) 0.039(2) Uani d . . . 1.0 . .
C C39A 0.2048(7) -0.0417(5) 0.3311(5) 0.043(3) Uani d . . . 1.0 . .
H H39A 0.262622 -0.038307 0.320503 0.052 Uiso calc U . R 1.0 . .
C C40A 0.1585(7) -0.0590(5) 0.2981(5) 0.043(3) Uani d . . . 1.0 . .
H H40A 0.184951 -0.068025 0.265482 0.052 Uiso calc U . R 1.0 . .
C C41A 0.0745(8) -0.0626(5) 0.3138(5) 0.048(3) Uani d . . . 1.0 . .
C C42A 0.0361(8) -0.0511(7) 0.3612(6) 0.060(3) Uani d . . . 1.0 . .
H H42A -0.021956 -0.053516 0.37131 0.072 Uiso calc U . R 1.0 . .
C C43A 0.0821(8) -0.0357(6) 0.3950(6) 0.056(3) Uani d . . . 1.0 . .
H H43A 0.055766 -0.029333 0.429101 0.067 Uiso calc U . R 1.0 . .
C C45A 0.0594(9) -0.0873(7) 0.2312(5) 0.066(4) Uani d . . . 1.0 . .
H H45J 0.082282 -0.04821 0.201316 0.099 Uiso calc U . R 1.0 . .
H H45K 0.016636 -0.097593 0.21428 0.099 Uiso calc U . R 1.0 . .
H H45L 0.103777 -0.12215 0.241939 0.099 Uiso calc U . R 1.0 . .
F F2U 0.4666(5) 0.0405(4) 0.3545(4) 0.084(3) Uani d . . . 1.0 . .
F F3U 0.5384(5) -0.0368(4) 0.3327(4) 0.083(3) Uani d . . . 1.0 . .
F F4U 0.4088(5) -0.0016(5) 0.3050(4) 0.090(3) Uani d . . . 1.0 . .
F F5U 0.4251(6) -0.0558(4) 0.4015(4) 0.097(3) Uani d . . . 1.0 . .
B B1U 0.4603(8) -0.0124(7) 0.3461(5) 0.043(3) Uani d . . . 1.0 . .
F F2T 0.1709(4) 0.1747(3) 1.0219(4) 0.068(2) Uani d . . . 1.0 . .
F F3T 0.0886(4) 0.0975(3) 1.0825(3) 0.0487(16) Uani d . . . 1.0 . .
F F4T 0.1827(4) 0.0825(3) 1.0113(3) 0.0531(17) Uani d . . . 1.0 . .
F F5T 0.0708(4) 0.1511(3) 0.9850(3) 0.0541(17) Uani d . . . 1.0 . .
B B1T 0.1318(6) 0.1252(5) 1.0267(5) 0.028(2) Uani d . . . 1.0 . .
F F2S 0.3152(3) 0.4768(3) 0.4468(3) 0.0386(14) Uani d . . . 1.0 . .
F F3S 0.3397(4) 0.4747(3) 0.3553(3) 0.0477(16) Uani d . . . 1.0 . .
F F4S 0.2456(3) 0.4128(3) 0.4262(3) 0.0376(13) Uani d . . . 1.0 . .
F F5S 0.3831(3) 0.3897(3) 0.4371(3) 0.0411(14) Uani d . . . 1.0 . .
B B1S 0.3201(7) 0.4374(5) 0.4164(5) 0.033(2) Uani d . . . 1.0 . .
F F2R 0.4022(6) 0.5438(5) 0.8103(5) 0.106(4) Uani d . . . 1.0 . .
F F3R 0.2771(7) 0.5910(7) 0.7867(7) 0.171(7) Uani d . . . 1.0 . .
F F4R 0.3695(8) 0.6410(5) 0.7994(6) 0.139(5) Uani d . . . 1.0 . .
F F5R 0.3122(5) 0.5670(5) 0.8795(4) 0.097(3) Uani d . . . 1.0 . .
B B1R 0.3378(11) 0.5845(9) 0.8180(9) 0.069(5) Uani d . . . 1.0 . .
O O1M 0.5359(7) 0.1800(5) 0.4412(4) 0.078(3) Uani d . . . 1.0 . .
N N3M 0.5476(6) 0.2112(5) 0.5147(4) 0.045(2) Uani d . . . 1.0 . .
C C2M 0.5718(8) 0.1789(6) 0.4814(6) 0.055(3) Uani d . . . 1.0 . .
H H2M 0.622128 0.15224 0.489741 0.066 Uiso calc U . R 1.0 . .
C C4M 0.5961(8) 0.2039(6) 0.5619(5) 0.052(3) Uani d . . . 1.0 . .
H H4MA 0.648073 0.17776 0.560046 0.078 Uiso calc U . R 1.0 . .
H H4MB 0.564589 0.18326 0.601179 0.078 Uiso calc U . R 1.0 . .
H H4MC 0.608416 0.245723 0.556246 0.078 Uiso calc U . R 1.0 . .
C C5M 0.4711(11) 0.2519(10) 0.5093(9) 0.127(9) Uani d . . . 1.0 . .
H H5MA 0.480712 0.290482 0.512334 0.191 Uiso calc U . R 1.0 . .
H H5MB 0.429434 0.2295 0.541703 0.191 Uiso calc U . R 1.0 . .
H H5MC 0.451385 0.263352 0.470307 0.191 Uiso calc U . R 1.0 . .
N N3L 0.6038(6) 0.4212(4) 0.8231(4) 0.046(2) Uani d . . D 1.0 . .
O O1L 0.7156(12) 0.4401(8) 0.8507(9) 0.087(2) Uani d . P . 0.587(13) A 1
C C2L 0.6611(16) 0.4611(12) 0.8078(13) 0.072(3) Uani d . P . 0.587(13) A 1
H H2L 0.664105 0.499151 0.771876 0.086 Uiso calc U P R 0.587(13) A 1
C C4L 0.604(2) 0.3652(17) 0.8695(16) 0.110(4) Uani d . P . 0.587(13) A 1
H H4LA 0.600077 0.332605 0.855776 0.132 Uiso calc U P R 0.587(13) A 1
H H4LB 0.556605 0.365378 0.898837 0.132 Uiso calc U P R 0.587(13) A 1
H H4LC 0.655516 0.356095 0.888334 0.132 Uiso calc U P R 0.587(13) A 1
C C5L 0.545(2) 0.4393(15) 0.7759(13) 0.094(4) Uani d . P . 0.587(13) A 1
H H5LA 0.556372 0.48061 0.743093 0.142 Uiso calc U P R 0.587(13) A 1
H H5LB 0.487643 0.441947 0.794038 0.142 Uiso calc U P R 0.587(13) A 1
H H5LC 0.552106 0.407164 0.760068 0.142 Uiso calc U P R 0.587(13) A 1
O O1' 0.6865(11) 0.3579(9) 0.8979(8) 0.044(5) Uiso d . P D 0.413(13) A 2
C C2' 0.6730(16) 0.4050(16) 0.8517(14) 0.115(17) Uiso d . P D 0.413(13) A 2
H H2' 0.715259 0.43316 0.834212 0.138 Uiso calc U P R 0.413(13) A 2
C C4' 0.583(3) 0.466(2) 0.776(2) 0.110(16) Uiso d . P . 0.413(13) A 2
H H4'A 0.629057 0.492394 0.756166 0.132 Uiso calc U P R 0.413(13) A 2
H H4'B 0.535327 0.492111 0.786127 0.132 Uiso calc U P R 0.413(13) A 2
H H4'C 0.567106 0.450029 0.749495 0.132 Uiso calc U P R 0.413(13) A 2
C C5' 0.540(2) 0.3841(16) 0.8681(15) 0.064(9) Uiso d . P . 0.413(13) A 2
H H5'A 0.49043 0.389196 0.848742 0.095 Uiso calc U P R 0.413(13) A 2
H H5'B 0.526859 0.399139 0.899833 0.095 Uiso calc U P R 0.413(13) A 2
H H5'C 0.561466 0.339195 0.885714 0.095 Uiso calc U P R 0.413(13) A 2

loop_
_atom_site_aniso_label
_atom_site_aniso_U_11
_atom_site_aniso_U_22
_atom_site_aniso_U_33
_atom_site_aniso_U_12
_atom_site_aniso_U_13
_atom_site_aniso_U_23
Au1 0.01292(14) 0.02549(17) 0.01924(16) -0.00571(12) 0.00234(11) -0.00618(13)
Cl2 0.0147(9) 0.0349(12) 0.0304(11) -0.0093(8) 0.0029(8) -0.0040(9)
O44 0.046(4) 0.034(4) 0.027(3) -0.013(3) -0.015(3) -0.001(3)
N3 0.010(3) 0.027(4) 0.020(3) -0.002(3) 0.000(3) -0.009(3)
N11 0.016(3) 0.023(3) 0.014(3) -0.005(3) 0.000(3) -0.008(3)
N12 0.012(3) 0.023(3) 0.014(3) -0.004(3) 0.001(2) -0.006(3)
N13 0.010(3) 0.022(3) 0.017(3) -0.003(3) 0.002(2) -0.007(3)
C4 0.010(4) 0.035(5) 0.032(5) -0.007(3) 0.002(3) -0.012(4)
C5 0.014(4) 0.042(5) 0.033(5) -0.009(4) -0.009(4) -0.007(4)
C6 0.027(5) 0.027(5) 0.024(5) -0.005(4) -0.009(4) -0.001(4)
C7 0.016(4) 0.031(5) 0.027(5) -0.008(3) 0.000(3) -0.012(4)
C8 0.010(4) 0.024(4) 0.026(4) -0.004(3) -0.001(3) -0.011(3)
C9 0.013(4) 0.022(4) 0.016(4) -0.007(3) 0.001(3) -0.007(3)
C10 0.017(4) 0.016(4) 0.011(3) -0.004(3) 0.001(3) -0.004(3)
C14 0.011(4) 0.023(4) 0.012(4) -0.001(3) -0.003(3) -0.004(3)
C15 0.008(3) 0.030(4) 0.023(4) -0.003(3) -0.003(3) -0.011(4)
C16 0.017(4) 0.038(5) 0.018(4) -0.002(4) -0.002(3) -0.012(4)
C17 0.013(4) 0.036(5) 0.018(4) -0.003(3) -0.003(3) 0.001(4)
C18 0.007(4) 0.025(4) 0.030(5) -0.004(3) 0.000(3) -0.004(4)
C19 0.009(4) 0.027(4) 0.021(4) -0.005(3) -0.002(3) -0.007(3)
C20 0.027(5) 0.034(5) 0.020(4) -0.011(4) 0.005(4) -0.012(4)
C21 0.039(6) 0.038(6) 0.054(7) 0.006(5) -0.004(5) -0.027(5)
C22 0.063(8) 0.063(8) 0.030(6) -0.025(6) 0.007(5) -0.026(5)
C23 0.013(4) 0.030(5) 0.025(4) -0.002(3) -0.002(3) -0.011(4)
C24 0.019(4) 0.038(5) 0.044(6) 0.001(4) -0.002(4) -0.023(5)
C25 0.022(4) 0.036(5) 0.031(5) -0.006(4) 0.001(4) -0.015(4)
C26 0.007(3) 0.026(4) 0.019(4) -0.001(3) -0.003(3) -0.007(3)
C27 0.008(4) 0.037(5) 0.019(4) -0.007(3) 0.007(3) -0.010(4)
C28 0.020(4) 0.040(5) 0.016(4) -0.010(4) 0.002(3) -0.012(4)
C29 0.027(5) 0.035(5) 0.011(4) -0.004(4) -0.001(3) -0.001(4)
C30 0.022(4) 0.027(5) 0.025(5) -0.002(4) 0.001(4) -0.005(4)
C31 0.014(4) 0.023(4) 0.019(4) -0.006(3) 0.002(3) -0.001(3)
C32 0.013(4) 0.037(5) 0.024(4) -0.004(3) -0.002(3) -0.019(4)
C33 0.016(4) 0.038(5) 0.026(5) -0.007(4) 0.003(3) -0.014(4)
C34 0.026(5) 0.041(5) 0.027(5) -0.010(4) 0.002(4) -0.022(4)
C35 0.029(5) 0.023(4) 0.026(5) 0.002(4) -0.008(4) -0.008(4)
C36 0.039(6) 0.075(8) 0.043(6) -0.008(6) 0.005(5) -0.035(6)
C37 0.056(7) 0.045(6) 0.040(6) -0.017(5) 0.000(5) -0.025(5)
C38 0.012(4) 0.025(4) 0.020(4) -0.004(3) 0.003(3) -0.005(3)
C39 0.023(4) 0.025(4) 0.028(5) -0.013(4) 0.006(4) -0.011(4)
C40 0.028(5) 0.036(5) 0.024(4) -0.012(4) 0.001(4) -0.014(4)
C41 0.017(4) 0.033(5) 0.020(4) -0.010(4) 0.000(3) -0.004(4)
C42 0.029(5) 0.029(5) 0.024(5) -0.002(4) 0.000(4) -0.009(4)
C43 0.026(4) 0.026(4) 0.015(4) -0.007(3) -0.001(3) -0.006(3)
C45 0.037(6) 0.052(6) 0.025(5) -0.014(5) -0.009(4) -0.014(5)
Au1B 0.01832(16) 0.02240(17) 0.0372(2) -0.00307(13) 0.00309(14) -0.01547(15)
Cl2B 0.0220(11) 0.0270(11) 0.0595(16) -0.0075(9) 0.0062(10) -0.0192(11)
O44B 0.031(4) 0.036(4) 0.044(4) -0.001(3) -0.009(3) -0.014(3)
N3B 0.012(3) 0.027(4) 0.046(5) -0.003(3) 0.000(3) -0.020(4)
N11B 0.014(3) 0.020(3) 0.022(3) -0.002(3) -0.002(3) -0.011(3)
N12B 0.014(3) 0.024(4) 0.027(4) 0.001(3) -0.001(3) -0.015(3)
N13B 0.017(3) 0.025(4) 0.021(3) -0.001(3) 0.003(3) -0.014(3)
C4B 0.020(5) 0.039(6) 0.057(7) -0.006(4) -0.005(4) -0.022(5)
C5B 0.024(5) 0.046(6) 0.060(7) 0.003(4) -0.014(5) -0.019(6)
C6B 0.027(5) 0.030(5) 0.045(6) 0.006(4) -0.005(4) -0.011(5)
C7B 0.024(5) 0.034(5) 0.033(5) -0.002(4) -0.003(4) -0.015(4)
C8B 0.020(4) 0.029(5) 0.033(5) -0.005(3) 0.001(4) -0.021(4)
C9B 0.016(4) 0.023(4) 0.026(4) -0.003(3) 0.001(3) -0.018(4)
C10B 0.024(4) 0.020(4) 0.022(4) 0.004(3) 0.001(3) -0.014(3)
C14B 0.012(4) 0.019(4) 0.033(5) -0.002(3) -0.006(3) -0.011(4)
C15B 0.024(4) 0.024(4) 0.026(4) -0.005(3) -0.002(4) -0.009(4)
C16B 0.020(4) 0.034(5) 0.031(5) 0.001(4) -0.004(4) -0.012(4)
C17B 0.018(4) 0.028(5) 0.058(7) 0.002(4) -0.005(4) -0.018(5)
C18B 0.023(5) 0.028(5) 0.048(6) -0.004(4) 0.006(4) -0.022(5)
C19B 0.023(4) 0.027(5) 0.032(5) -0.008(4) 0.005(4) -0.018(4)
C20B 0.026(5) 0.031(5) 0.030(5) -0.004(4) 0.002(4) -0.018(4)
C21B 0.047(6) 0.040(6) 0.040(6) 0.000(5) -0.014(5) -0.025(5)
C22B 0.042(6) 0.049(6) 0.031(5) -0.005(5) -0.005(4) -0.016(5)
C23B 0.026(5) 0.041(5) 0.029(5) 0.000(4) 0.004(4) -0.022(4)
C24B 0.111(12) 0.067(9) 0.049(8) -0.036(8) -0.017(8) -0.029(7)
C25B 0.036(6) 0.094(10) 0.035(6) -0.023(6) 0.000(5) -0.007(6)
C26B 0.014(4) 0.024(4) 0.037(5) -0.005(3) 0.001(3) -0.014(4)
C27B 0.016(4) 0.029(5) 0.040(5) 0.001(3) -0.004(4) -0.017(4)
C28B 0.033(5) 0.023(5) 0.056(7) -0.001(4) -0.010(5) -0.018(5)
C29B 0.037(6) 0.021(5) 0.058(7) -0.003(4) -0.012(5) -0.004(5)
C30B 0.031(5) 0.039(6) 0.039(6) -0.008(4) -0.002(4) -0.007(5)
C31B 0.016(4) 0.034(5) 0.031(5) -0.010(4) 0.013(4) -0.013(4)
C32B 0.032(5) 0.030(5) 0.041(6) -0.004(4) -0.002(4) -0.021(4)
C33B 0.039(6) 0.055(7) 0.049(6) -0.005(5) -0.003(5) -0.036(6)
C34B 0.031(5) 0.054(7) 0.054(7) -0.009(5) 0.007(5) -0.039(6)
C35B 0.034(5) 0.040(6) 0.025(5) -0.009(4) 0.002(4) -0.012(4)
C36B 0.047(7) 0.067(8) 0.060(8) 0.005(6) 0.000(6) -0.035(7)
C37B 0.058(8) 0.074(9) 0.036(6) -0.016(6) -0.002(5) -0.025(6)
C38B 0.017(4) 0.022(4) 0.034(5) -0.004(3) 0.001(4) -0.011(4)
C39B 0.023(4) 0.026(5) 0.037(5) -0.005(4) 0.007(4) -0.015(4)
C40B 0.025(5) 0.024(5) 0.045(6) 0.002(4) 0.003(4) -0.018(4)
C41B 0.015(4) 0.036(5) 0.052(6) -0.004(4) -0.004(4) -0.020(5)
C42B 0.038(6) 0.041(6) 0.030(5) -0.010(5) 0.002(4) -0.015(5)
C43B 0.031(5) 0.034(5) 0.044(6) -0.001(4) 0.002(4) -0.025(5)
C45B 0.042(6) 0.036(6) 0.056(7) 0.000(5) -0.013(5) -0.019(5)
O1N 0.088(5) 0.072(5) 0.110(6) -0.012(4) 0.008(4) -0.051(4)
N3N 0.152(16) 0.148(16) 0.076(10) -0.005(12) -0.013(10) -0.075(11)
C2N 0.065(6) 0.064(6) 0.090(7) -0.019(5) 0.010(5) -0.037(6)
C4N 0.115(10) 0.138(12) 0.116(10) -0.017(9) -0.028(8) -0.082(10)
C5N 0.136(11) 0.085(8) 0.072(7) -0.026(7) -0.009(7) -0.038(6)
Au1C 0.01497(15) 0.02224(16) 0.01987(16) 0.00231(12) -0.00564(12) -0.00864(13)
Cl2C 0.0196(10) 0.0352(12) 0.0416(13) 0.0082(9) -0.0164(9) -0.0099(10)
O44C 0.045(4) 0.028(3) 0.030(4) -0.017(3) -0.003(3) -0.003(3)
N3C 0.011(3) 0.027(4) 0.022(3) 0.002(3) -0.003(3) -0.016(3)
N11C 0.014(3) 0.018(3) 0.020(3) -0.002(3) -0.001(3) -0.008(3)
N12C 0.010(3) 0.019(3) 0.023(4) 0.001(3) -0.004(3) -0.007(3)
N13C 0.006(3) 0.020(3) 0.026(4) -0.003(2) 0.000(3) -0.008(3)
C4C 0.017(4) 0.037(5) 0.030(5) 0.003(4) -0.004(3) -0.020(4)
C5C 0.010(4) 0.044(5) 0.044(6) -0.007(4) 0.000(4) -0.029(5)
C6C 0.024(5) 0.037(5) 0.040(5) -0.014(4) 0.009(4) -0.025(5)
C7C 0.014(4) 0.028(5) 0.033(5) -0.001(3) 0.002(3) -0.015(4)
C8C 0.014(4) 0.027(4) 0.026(4) -0.004(3) 0.001(3) -0.016(4)
C9C 0.009(3) 0.021(4) 0.017(4) 0.002(3) -0.003(3) -0.011(3)
C10C 0.021(4) 0.012(3) 0.011(3) -0.004(3) 0.005(3) -0.005(3)
C14C 0.012(4) 0.018(4) 0.028(4) -0.002(3) -0.001(3) -0.005(3)
C15C 0.020(4) 0.019(4) 0.025(4) -0.003(3) -0.002(3) -0.002(3)
C16C 0.017(4) 0.031(5) 0.034(5) -0.003(4) 0.005(4) -0.006(4)
C17C 0.026(5) 0.023(5) 0.052(6) -0.010(4) 0.002(4) -0.012(4)
C18C 0.023(5) 0.032(5) 0.050(6) -0.007(4) -0.001(4) -0.024(5)
C19C 0.020(4) 0.020(4) 0.034(5) -0.001(3) 0.001(4) -0.014(4)
C20C 0.029(5) 0.029(5) 0.028(5) -0.013(4) 0.007(4) -0.007(4)
C21C 0.062(8) 0.055(7) 0.084(9) 0.027(6) -0.031(7) -0.052(7)
C22C 0.064(8) 0.045(6) 0.028(5) 0.002(6) 0.001(5) -0.014(5)
C23C 0.016(4) 0.031(5) 0.030(5) -0.005(3) -0.002(3) -0.015(4)
C24C 0.031(5) 0.038(5) 0.040(6) -0.002(4) -0.007(4) -0.026(5)
C25C 0.028(5) 0.035(5) 0.031(5) -0.008(4) 0.000(4) -0.010(4)
C26C 0.011(4) 0.013(4) 0.034(5) 0.001(3) 0.002(3) -0.006(3)
C27C 0.010(4) 0.024(4) 0.036(5) -0.003(3) 0.001(3) -0.014(4)
C28C 0.018(4) 0.025(5) 0.049(6) 0.003(4) -0.001(4) -0.019(4)
C29C 0.024(5) 0.016(4) 0.050(6) 0.003(3) -0.005(4) -0.007(4)
C30C 0.020(4) 0.023(4) 0.035(5) -0.006(3) 0.004(4) -0.002(4)
C31C 0.011(4) 0.016(4) 0.037(5) 0.000(3) 0.000(3) -0.009(4)
C32C 0.016(4) 0.030(5) 0.039(5) -0.002(3) 0.000(4) -0.019(4)
C33C 0.039(6) 0.083(9) 0.043(7) 0.005(6) 0.003(5) -0.025(7)
C34C 0.070(8) 0.053(7) 0.041(6) -0.018(6) -0.008(6) -0.019(6)
C35C 0.019(4) 0.019(4) 0.027(4) -0.002(3) 0.000(3) -0.004(4)
C36C 0.030(5) 0.035(5) 0.041(6) 0.001(4) 0.003(4) -0.013(5)
C37C 0.042(6) 0.032(5) 0.044(6) 0.007(4) -0.017(5) -0.022(5)
C38C 0.016(4) 0.026(4) 0.013(4) 0.005(3) -0.007(3) -0.001(3)
C39C 0.028(5) 0.029(5) 0.019(4) 0.003(4) -0.004(4) -0.008(4)
C40C 0.023(4) 0.032(5) 0.018(4) 0.006(4) -0.002(3) -0.006(4)
C41C 0.024(5) 0.025(5) 0.028(5) -0.003(4) -0.005(4) -0.005(4)
C42C 0.029(5) 0.033(5) 0.024(4) -0.004(4) -0.003(4) -0.017(4)
C43C 0.021(4) 0.026(4) 0.022(4) 0.002(3) -0.001(3) -0.012(4)
C45C 0.080(9) 0.048(7) 0.041(6) -0.031(6) -0.006(6) -0.016(5)
O1J 0.064(5) 0.056(5) 0.032(4) -0.010(4) 0.006(4) -0.022(4)
N3J 0.049(6) 0.078(8) 0.036(5) 0.008(5) -0.014(5) -0.005(5)
C2J 0.052(7) 0.048(7) 0.045(7) 0.007(5) -0.007(6) -0.017(6)
C4J 0.057(9) 0.072(10) 0.089(11) 0.004(7) -0.029(8) -0.015(8)
C5J 0.103(14) 0.132(16) 0.042(8) -0.032(12) -0.008(8) -0.003(9)
O1K 0.088(5) 0.072(5) 0.110(6) -0.012(4) 0.008(4) -0.051(4)
N3K 0.044(6) 0.062(6) 0.058(6) -0.010(5) -0.006(5) -0.037(5)
C2K 0.065(6) 0.064(6) 0.090(7) -0.019(5) 0.010(5) -0.037(6)
C4K 0.115(10) 0.138(12) 0.116(10) -0.017(9) -0.028(8) -0.082(10)
C5K 0.136(11) 0.085(8) 0.072(7) -0.026(7) -0.009(7) -0.038(6)
Au1A 0.0395(2) 0.0349(2) 0.0336(2) -0.00142(16) -0.00845(16) -0.01518(17)
Cl2A 0.0622(18) 0.0367(14) 0.0465(15) -0.0083(13) -0.0133(13) -0.0124(12)
O44A 0.059(5) 0.065(5) 0.058(5) -0.018(4) -0.018(4) -0.029(4)
N3A 0.050(5) 0.036(5) 0.025(4) 0.001(4) -0.012(4) -0.010(4)
N11A 0.015(4) 0.042(5) 0.036(4) 0.007(3) -0.013(3) -0.014(4)
N12A 0.030(4) 0.032(4) 0.024(4) -0.006(3) -0.005(3) -0.011(3)
N13A 0.021(4) 0.045(5) 0.025(4) -0.005(3) -0.002(3) -0.022(4)
C4A 0.035(4) 0.023(3) 0.040(4) -0.003(3) -0.007(3) -0.005(3)
C5A 0.051(7) 0.050(7) 0.036(6) 0.004(5) -0.017(5) -0.015(5)
C6A 0.050(7) 0.045(6) 0.038(6) 0.001(5) -0.016(5) -0.018(5)
C7A 0.035(4) 0.023(3) 0.040(4) -0.003(3) -0.007(3) -0.005(3)
C8A 0.038(5) 0.037(5) 0.022(5) 0.019(4) -0.008(4) -0.008(4)
C9A 0.032(5) 0.032(5) 0.028(5) 0.000(4) 0.001(4) -0.018(4)
C10A 0.030(5) 0.030(5) 0.034(5) 0.007(4) -0.007(4) -0.017(4)
C14A 0.024(5) 0.029(5) 0.032(5) -0.002(4) -0.007(4) -0.011(4)
C15A 0.034(5) 0.022(4) 0.028(5) -0.005(4) -0.011(4) -0.009(4)
C16A 0.043(6) 0.031(5) 0.041(6) 0.000(4) -0.017(5) -0.016(5)
C17A 0.038(6) 0.044(6) 0.062(8) -0.004(5) -0.032(6) -0.018(6)
C18A 0.024(5) 0.053(7) 0.053(7) -0.008(5) -0.006(5) -0.018(6)
C19A 0.025(5) 0.045(6) 0.032(5) -0.001(4) -0.003(4) -0.010(5)
C20A 0.033(5) 0.041(6) 0.036(5) 0.003(4) -0.007(4) -0.023(5)
C21A 0.036(6) 0.047(6) 0.061(7) -0.006(5) 0.013(5) -0.030(6)
C22A 0.054(7) 0.059(8) 0.057(8) -0.014(6) 0.009(6) -0.036(6)
C23A 0.041(6) 0.054(7) 0.039(6) 0.008(5) 0.005(5) -0.016(5)
C24A 0.135(16) 0.077(11) 0.056(9) 0.008(10) 0.027(10) -0.029(8)
C25A 0.083(10) 0.057(8) 0.062(8) 0.010(7) -0.017(7) -0.034(7)
C26A 0.036(5) 0.042(6) 0.027(5) 0.004(4) -0.017(4) -0.016(4)
C27A 0.031(5) 0.037(5) 0.031(5) 0.001(4) -0.010(4) -0.020(4)
C28A 0.023(5) 0.041(6) 0.053(6) -0.003(4) -0.007(4) -0.026(5)
C29A 0.037(6) 0.038(6) 0.060(7) 0.000(4) -0.017(5) -0.033(5)
C30A 0.041(6) 0.046(6) 0.044(6) 0.006(5) -0.015(5) -0.032(5)
C31A 0.037(5) 0.042(6) 0.031(5) 0.006(4) -0.014(4) -0.024(4)
C32A 0.047(6) 0.040(6) 0.043(6) -0.011(5) 0.003(5) -0.025(5)
C33A 0.079(9) 0.056(8) 0.047(7) -0.026(7) 0.009(6) -0.029(6)
C34A 0.050(7) 0.062(8) 0.069(8) 0.011(6) -0.010(6) -0.040(7)
C35A 0.040(6) 0.056(7) 0.027(5) -0.004(5) 0.003(4) -0.024(5)
C36A 0.030(6) 0.070(8) 0.035(6) 0.008(5) -0.002(5) -0.018(6)
C37A 0.066(8) 0.070(8) 0.030(6) 0.013(7) -0.009(5) -0.026(6)
C38A 0.039(6) 0.039(6) 0.045(6) -0.006(5) -0.016(5) -0.020(5)
C39A 0.045(6) 0.040(6) 0.044(6) -0.008(5) -0.001(5) -0.016(5)
C40A 0.055(7) 0.036(6) 0.043(6) -0.014(5) 0.004(5) -0.022(5)
C41A 0.063(8) 0.039(6) 0.043(6) -0.009(5) -0.015(6) -0.013(5)
C42A 0.042(7) 0.079(9) 0.071(9) -0.009(6) -0.016(6) -0.039(8)
C43A 0.054(8) 0.057(8) 0.067(8) 0.005(6) -0.004(6) -0.039(7)
C45A 0.088(10) 0.087(10) 0.029(6) -0.030(8) -0.004(6) -0.024(7)
F2U 0.071(5) 0.086(6) 0.123(7) 0.010(5) -0.017(5) -0.072(6)
F3U 0.050(4) 0.123(7) 0.111(7) 0.025(5) -0.022(4) -0.088(6)
F4U 0.069(5) 0.141(8) 0.079(6) 0.032(5) -0.033(5) -0.070(6)
F5U 0.114(8) 0.091(7) 0.073(6) -0.031(6) -0.004(5) -0.016(5)
B1U 0.045(7) 0.064(9) 0.030(6) 0.002(6) -0.009(5) -0.031(6)
F2T 0.037(4) 0.064(5) 0.115(6) -0.022(3) 0.036(4) -0.058(5)
F3T 0.055(4) 0.070(4) 0.035(3) -0.036(3) 0.015(3) -0.032(3)
F4T 0.074(5) 0.043(4) 0.038(3) 0.022(3) -0.005(3) -0.022(3)
F5T 0.054(4) 0.047(4) 0.058(4) 0.006(3) -0.007(3) -0.022(3)
B1T 0.027(5) 0.031(5) 0.033(6) -0.005(4) 0.004(4) -0.022(5)
F2S 0.024(3) 0.048(3) 0.058(4) -0.008(2) 0.010(3) -0.039(3)
F3S 0.032(3) 0.066(4) 0.037(3) -0.005(3) -0.002(3) -0.014(3)
F4S 0.020(3) 0.050(3) 0.055(4) -0.008(2) 0.001(2) -0.033(3)
F5S 0.029(3) 0.041(3) 0.061(4) 0.005(2) -0.011(3) -0.028(3)
B1S 0.029(6) 0.037(6) 0.040(6) -0.003(5) -0.002(5) -0.023(5)
F2R 0.082(6) 0.139(8) 0.166(9) 0.053(6) -0.067(6) -0.130(8)
F3R 0.098(8) 0.252(15) 0.272(16) 0.103(9) -0.128(10) -0.214(14)
F4R 0.171(12) 0.111(8) 0.164(11) -0.042(8) 0.065(9) -0.102(9)
F5R 0.040(4) 0.113(7) 0.097(7) 0.026(4) -0.016(4) -0.016(6)
B1R 0.069(11) 0.079(12) 0.098(14) 0.020(9) -0.037(10) -0.072(11)
O1M 0.092(8) 0.094(8) 0.067(6) -0.031(6) -0.020(6) -0.041(6)
N3M 0.037(5) 0.055(6) 0.050(6) -0.002(4) -0.009(4) -0.028(5)
C2M 0.052(7) 0.057(8) 0.066(8) -0.004(6) -0.021(6) -0.030(7)
C4M 0.061(8) 0.064(8) 0.042(6) -0.011(6) -0.001(6) -0.031(6)
C5M 0.095(14) 0.17(2) 0.139(17) 0.087(14) -0.078(13) -0.090(16)
N3L 0.052(6) 0.033(5) 0.046(5) 0.001(4) -0.007(5) -0.012(4)
O1L 0.088(5) 0.072(5) 0.110(6) -0.012(4) 0.008(4) -0.051(4)
C2L 0.065(6) 0.064(6) 0.090(7) -0.019(5) 0.010(5) -0.037(6)
C4L 0.115(10) 0.138(12) 0.116(10) -0.017(9) -0.028(8) -0.082(10)
C5L 0.136(11) 0.085(8) 0.072(7) -0.026(7) -0.009(7) -0.038(6)

loop_
_atom_type_symbol
_atom_type_description
_atom_type_scat_dispersion_real
_atom_type_scat_dispersion_imag
_atom_type_scat_source
C C 0.0033 0.0016 'International Tables Vol C Tables 4.2.6.8 and 6.1.1.4'
H H 0.0000 0.0000 'International Tables Vol C Tables 4.2.6.8 and 6.1.1.4'
Au Au -2.0133 8.8022 'International Tables Vol C Tables 4.2.6.8 and 6.1.1.4'
B B 0.0013 0.0007 'International Tables Vol C Tables 4.2.6.8 and 6.1.1.4'
Cl Cl 0.1484 0.1585 'International Tables Vol C Tables 4.2.6.8 and 6.1.1.4'
F F 0.0171 0.0103 'International Tables Vol C Tables 4.2.6.8 and 6.1.1.4'
N N 0.0061 0.0033 'International Tables Vol C Tables 4.2.6.8 and 6.1.1.4'
O O 0.0106 0.0060 'International Tables Vol C Tables 4.2.6.8 and 6.1.1.4'

loop_
_geom_angle_atom_site_label_1
_geom_angle_atom_site_label_2
_geom_angle_atom_site_label_3
_geom_angle_site_symmetry_1
_geom_angle_site_symmetry_3
_geom_angle
_geom_angle_publ_flag
C38 Au1 C10 . . 95.5(3) ?
C38 Au1 N3 . . 174.5(3) ?
C10 Au1 N3 . . 80.3(3) ?
C38 Au1 Cl2 . . 89.4(2) ?
C10 Au1 Cl2 . . 175.0(2) ?
N3 Au1 Cl2 . . 94.89(18) ?
C41 O44 C45 . . 116.7(7) ?
C4 N3 C8 . . 118.5(7) ?
C4 N3 Au1 . . 126.5(5) ?
C8 N3 Au1 . . 115.0(5) ?
N12 N11 C10 . . 113.7(6) ?
N12 N11 C26 . . 116.6(6) ?
C10 N11 C26 . . 129.5(6) ?
N13 N12 N11 . . 104.0(6) ?
N12 N13 C9 . . 111.5(6) ?
N12 N13 C14 . . 118.8(6) ?
C9 N13 C14 . . 129.6(6) ?
N3 C4 C5 . . 121.4(8) ?
N3 C4 H4 . . 119.3 ?
C5 C4 H4 . . 119.3 ?
C4 C5 C6 . . 119.7(8) ?
C4 C5 H5 . . 120.1 ?
C6 C5 H5 . . 120.1 ?
C5 C6 C7 . . 119.4(8) ?
C5 C6 H6 . . 120.3 ?
C7 C6 H6 . . 120.3 ?
C8 C7 C6 . . 118.3(8) ?
C8 C7 H7 . . 120.8 ?
C6 C7 H7 . . 120.8 ?
N3 C8 C7 . . 122.7(7) ?
N3 C8 C9 . . 110.3(7) ?
C7 C8 C9 . . 127.0(7) ?
N13 C9 C10 . . 106.6(7) ?
N13 C9 C8 . . 130.8(7) ?
C10 C9 C8 . . 122.5(7) ?
N11 C10 C9 . . 104.2(6) ?
N11 C10 Au1 . . 144.1(6) ?
C9 C10 Au1 . . 111.7(5) ?
C15 C14 C19 . . 124.8(7) ?
C15 C14 N13 . . 116.7(7) ?
C19 C14 N13 . . 118.5(7) ?
C14 C15 C16 . . 115.7(8) ?
C14 C15 C20 . . 122.8(7) ?
C16 C15 C20 . . 121.4(7) ?
C17 C16 C15 . . 121.1(8) ?
C17 C16 H16 . . 119.4 ?
C15 C16 H16 . . 119.4 ?
C16 C17 C18 . . 121.4(8) ?
C16 C17 H17 . . 119.3 ?
C18 C17 H17 . . 119.3 ?
C17 C18 C19 . . 120.4(8) ?
C17 C18 H18 . . 119.8 ?
C19 C18 H18 . . 119.8 ?
C18 C19 C14 . . 116.5(8) ?
C18 C19 C23 . . 119.8(8) ?
C14 C19 C23 . . 123.7(7) ?
C22 C20 C15 . . 114.2(8) ?
C22 C20 C21 . . 111.2(8) ?
C15 C20 C21 . . 108.9(7) ?
C22 C20 H20 . . 107.4 ?
C15 C20 H20 . . 107.4 ?
C21 C20 H20 . . 107.4 ?
C20 C21 H21A . . 109.5 ?
C20 C21 H21B . . 109.5 ?
H21A C21 H21B . . 109.5 ?
C20 C21 H21C . . 109.5 ?
H21A C21 H21C . . 109.5 ?
H21B C21 H21C . . 109.5 ?
C20 C22 H22A . . 109.5 ?
C20 C22 H22B . . 109.5 ?
H22A C22 H22B . . 109.5 ?
C20 C22 H22C . . 109.5 ?
H22A C22 H22C . . 109.5 ?
H22B C22 H22C . . 109.5 ?
C19 C23 C25 . . 112.5(7) ?
C19 C23 C24 . . 109.9(7) ?
C25 C23 C24 . . 110.6(7) ?
C19 C23 H23 . . 107.9 ?
C25 C23 H23 . . 107.9 ?
C24 C23 H23 . . 107.9 ?
C23 C24 H24A . . 109.5 ?
C23 C24 H24B . . 109.5 ?
H24A C24 H24B . . 109.5 ?
C23 C24 H24C . . 109.5 ?
H24A C24 H24C . . 109.5 ?
H24B C24 H24C . . 109.5 ?
C23 C25 H25A . . 109.5 ?
C23 C25 H25B . . 109.5 ?
H25A C25 H25B . . 109.5 ?
C23 C25 H25C . . 109.5 ?
H25A C25 H25C . . 109.5 ?
H25B C25 H25C . . 109.5 ?
C31 C26 C27 . . 124.7(7) ?
C31 C26 N11 . . 116.8(7) ?
C27 C26 N11 . . 118.4(7) ?
C28 C27 C26 . . 115.6(8) ?
C28 C27 C32 . . 122.5(8) ?
C26 C27 C32 . . 121.9(7) ?
C29 C28 C27 . . 122.4(8) ?
C29 C28 H28 . . 118.8 ?
C27 C28 H28 . . 118.8 ?
C28 C29 C30 . . 120.0(8) ?
C28 C29 H29 . . 120.0 ?
C30 C29 H29 . . 120.0 ?
C29 C30 C31 . . 121.4(8) ?
C29 C30 H30 . . 119.3 ?
C31 C30 H30 . . 119.3 ?
C30 C31 C26 . . 115.8(8) ?
C30 C31 C35 . . 119.7(8) ?
C26 C31 C35 . . 124.5(7) ?
C27 C32 C34 . . 113.4(7) ?
C27 C32 C33 . . 111.3(7) ?
C34 C32 C33 . . 108.7(7) ?
C27 C32 H32 . . 107.8 ?
C34 C32 H32 . . 107.8 ?
C33 C32 H32 . . 107.8 ?
C32 C33 H33A . . 109.5 ?
C32 C33 H33B . . 109.5 ?
H33A C33 H33B . . 109.5 ?
C32 C33 H33C . . 109.5 ?
H33A C33 H33C . . 109.5 ?
H33B C33 H33C . . 109.5 ?
C32 C34 H34A . . 109.5 ?
C32 C34 H34B . . 109.5 ?
H34A C34 H34B . . 109.5 ?
C32 C34 H34C . . 109.5 ?
H34A C34 H34C . . 109.5 ?
H34B C34 H34C . . 109.5 ?
C37 C35 C31 . . 112.6(7) ?
C37 C35 C36 . . 109.0(8) ?
C31 C35 C36 . . 109.0(8) ?
C37 C35 H35 . . 108.7 ?
C31 C35 H35 . . 108.7 ?
C36 C35 H35 . . 108.7 ?
C35 C36 H36A . . 109.5 ?
C35 C36 H36B . . 109.5 ?
H36A C36 H36B . . 109.5 ?
C35 C36 H36C . . 109.5 ?
H36A C36 H36C . . 109.5 ?
H36B C36 H36C . . 109.5 ?
C35 C37 H37A . . 109.5 ?
C35 C37 H37B . . 109.5 ?
H37A C37 H37B . . 109.5 ?
C35 C37 H37C . . 109.5 ?
H37A C37 H37C . . 109.5 ?
H37B C37 H37C . . 109.5 ?
C39 C38 C43 . . 119.9(8) ?
C39 C38 Au1 . . 119.3(6) ?
C43 C38 Au1 . . 120.8(6) ?
C38 C39 C40 . . 120.2(8) ?
C38 C39 H39 . . 119.9 ?
C40 C39 H39 . . 119.9 ?
C41 C40 C39 . . 119.3(8) ?
C41 C40 H40 . . 120.4 ?
C39 C40 H40 . . 120.4 ?
O44 C41 C40 . . 124.3(8) ?
O44 C41 C42 . . 115.8(8) ?
C40 C41 C42 . . 119.9(8) ?
C43 C42 C41 . . 120.3(8) ?
C43 C42 H42 . . 119.8 ?
C41 C42 H42 . . 119.8 ?
C42 C43 C38 . . 120.2(8) ?
C42 C43 H43 . . 119.9 ?
C38 C43 H43 . . 119.9 ?
O44 C45 H45A . . 109.5 ?
O44 C45 H45B . . 109.5 ?
H45A C45 H45B . . 109.5 ?
O44 C45 H45C . . 109.5 ?
H45A C45 H45C . . 109.5 ?
H45B C45 H45C . . 109.5 ?
C10B Au1B C38B . . 97.0(3) ?
C10B Au1B N3B . . 79.4(3) ?
C38B Au1B N3B . . 174.9(3) ?
C10B Au1B Cl2B . . 172.3(2) ?
C38B Au1B Cl2B . . 90.5(2) ?
N3B Au1B Cl2B . . 93.00(19) ?
C41B O44B C45B . . 117.2(8) ?
C4B N3B C8B . . 118.8(8) ?
C4B N3B Au1B . . 125.8(6) ?
C8B N3B Au1B . . 115.4(6) ?
N12B N11B C10B . . 112.8(6) ?
N12B N11B C14B . . 117.9(6) ?
C10B N11B C14B . . 128.8(7) ?
N13B N12B N11B . . 104.7(6) ?
N12B N13B C9B . . 111.3(7) ?
N12B N13B C26B . . 117.9(6) ?
C9B N13B C26B . . 130.6(7) ?
N3B C4B C5B . . 122.0(9) ?
N3B C4B H4B . . 119.0 ?
C5B C4B H4B . . 119.0 ?
C4B C5B C6B . . 119.3(9) ?
C4B C5B H5B . . 120.4 ?
C6B C5B H5B . . 120.4 ?
C5B C6B C7B . . 119.5(9) ?
C5B C6B H6B . . 120.2 ?
C7B C6B H6B . . 120.2 ?
C8B C7B C6B . . 118.0(9) ?
C8B C7B H7B . . 121.0 ?
C6B C7B H7B . . 121.0 ?
N3B C8B C7B . . 122.3(8) ?
N3B C8B C9B . . 109.9(7) ?
C7B C8B C9B . . 127.8(8) ?
N13B C9B C10B . . 106.5(7) ?
N13B C9B C8B . . 131.0(8) ?
C10B C9B C8B . . 122.3(7) ?
N11B C10B C9B . . 104.6(7) ?
N11B C10B Au1B . . 142.5(6) ?
C9B C10B Au1B . . 112.8(6) ?
C15B C14B C19B . . 126.3(8) ?
C15B C14B N11B . . 119.0(7) ?
C19B C14B N11B . . 114.7(7) ?
C14B C15B C16B . . 116.1(8) ?
C14B C15B C20B . . 123.0(8) ?
C16B C15B C20B . . 120.8(8) ?
C17B C16B C15B . . 120.4(9) ?
C17B C16B H16B . . 119.8 ?
C15B C16B H16B . . 119.8 ?
C18B C17B C16B . . 121.3(9) ?
C18B C17B H17B . . 119.3 ?
C16B C17B H17B . . 119.3 ?
C17B C18B C19B . . 121.0(9) ?
C17B C18B H18B . . 119.5 ?
C19B C18B H18B . . 119.5 ?
C18B C19B C14B . . 114.9(8) ?
C18B C19B C23B . . 121.1(8) ?
C14B C19B C23B . . 123.8(8) ?
C22B C20B C15B . . 114.3(8) ?
C22B C20B C21B . . 109.4(8) ?
C15B C20B C21B . . 109.4(7) ?
C22B C20B H20B . . 107.8 ?
C15B C20B H20B . . 107.8 ?
C21B C20B H20B . . 107.8 ?
C20B C21B H21D . . 109.5 ?
C20B C21B H21E . . 109.5 ?
H21D C21B H21E . . 109.5 ?
C20B C21B H21F . . 109.5 ?
H21D C21B H21F . . 109.5 ?
H21E C21B H21F . . 109.5 ?
C20B C22B H22D . . 109.5 ?
C20B C22B H22E . . 109.5 ?
H22D C22B H22E . . 109.5 ?
C20B C22B H22F . . 109.5 ?
H22D C22B H22F . . 109.5 ?
H22E C22B H22F . . 109.5 ?
C19B C23B C25B . . 111.6(8) ?
C19B C23B C24B . . 113.3(9) ?
C25B C23B C24B . . 109.1(10) ?
C19B C23B H23B . . 107.5 ?
C25B C23B H23B . . 107.5 ?
C24B C23B H23B . . 107.5 ?
C23B C24B H24D . . 109.5 ?
C23B C24B H24E . . 109.5 ?
H24D C24B H24E . . 109.5 ?
C23B C24B H24F . . 109.5 ?
H24D C24B H24F . . 109.5 ?
H24E C24B H24F . . 109.5 ?
C23B C25B H25D . . 109.5 ?
C23B C25B H25E . . 109.5 ?
H25D C25B H25E . . 109.5 ?
C23B C25B H25F . . 109.5 ?
H25D C25B H25F . . 109.5 ?
H25E C25B H25F . . 109.5 ?
C27B C26B C31B . . 124.9(8) ?
C27B C26B N13B . . 117.9(8) ?
C31B C26B N13B . . 117.2(8) ?
C26B C27B C28B . . 116.7(9) ?
C26B C27B C32B . . 122.3(8) ?
C28B C27B C32B . . 121.0(9) ?
C29B C28B C27B . . 120.4(9) ?
C29B C28B H28B . . 119.8 ?
C27B C28B H28B . . 119.8 ?
C30B C29B C28B . . 121.1(9) ?
C30B C29B H29B . . 119.4 ?
C28B C29B H29B . . 119.4 ?
C29B C30B C31B . . 121.6(10) ?
C29B C30B H30B . . 119.2 ?
C31B C30B H30B . . 119.2 ?
C30B C31B C26B . . 115.1(9) ?
C30B C31B C35B . . 122.1(9) ?
C26B C31B C35B . . 122.8(8) ?
C33B C32B C27B . . 112.3(8) ?
C33B C32B C34B . . 111.5(8) ?
C27B C32B C34B . . 109.8(8) ?
C33B C32B H32B . . 107.7 ?
C27B C32B H32B . . 107.7 ?
C34B C32B H32B . . 107.7 ?
C32B C33B H33D . . 109.5 ?
C32B C33B H33E . . 109.5 ?
H33D C33B H33E . . 109.5 ?
C32B C33B H33F . . 109.5 ?
H33D C33B H33F . . 109.5 ?
H33E C33B H33F . . 109.5 ?
C32B C34B H34D . . 109.5 ?
C32B C34B H34E . . 109.5 ?
H34D C34B H34E . . 109.5 ?
C32B C34B H34F . . 109.5 ?
H34D C34B H34F . . 109.5 ?
H34E C34B H34F . . 109.5 ?
C31B C35B C37B . . 109.8(9) ?
C31B C35B C36B . . 111.0(8) ?
C37B C35B C36B . . 109.7(9) ?
C31B C35B H35B . . 108.8 ?
C37B C35B H35B . . 108.8 ?
C36B C35B H35B . . 108.8 ?
C35B C36B H36D . . 109.5 ?
C35B C36B H36E . . 109.5 ?
H36D C36B H36E . . 109.5 ?
C35B C36B H36F . . 109.5 ?
H36D C36B H36F . . 109.5 ?
H36E C36B H36F . . 109.5 ?
C35B C37B H37D . . 109.5 ?
C35B C37B H37E . . 109.5 ?
H37D C37B H37E . . 109.5 ?
C35B C37B H37F . . 109.5 ?
H37D C37B H37F . . 109.5 ?
H37E C37B H37F . . 109.5 ?
C39B C38B C43B . . 120.5(8) ?
C39B C38B Au1B . . 120.9(7) ?
C43B C38B Au1B . . 118.5(6) ?
C38B C39B C40B . . 119.3(9) ?
C38B C39B H39B . . 120.4 ?
C40B C39B H39B . . 120.4 ?
C41B C40B C39B . . 120.4(8) ?
C41B C40B H40B . . 119.8 ?
C39B C40B H40B . . 119.8 ?
C40B C41B C42B . . 120.1(9) ?
C40B C41B O44B . . 125.5(9) ?
C42B C41B O44B . . 114.4(9) ?
C41B C42B C43B . . 120.4(9) ?
C41B C42B H42B . . 119.8 ?
C43B C42B H42B . . 119.8 ?
C42B C43B C38B . . 119.3(9) ?
C42B C43B H43B . . 120.3 ?
C38B C43B H43B . . 120.3 ?
O44B C45B H45D . . 109.5 ?
O44B C45B H45E . . 109.5 ?
H45D C45B H45E . . 109.5 ?
O44B C45B H45F . . 109.5 ?
H45D C45B H45F . . 109.5 ?
H45E C45B H45F . . 109.5 ?
C2N N3N C4N . . 125.3(19) ?
C2N N3N C5N . . 122.9(15) ?
C4N N3N C5N . . 110.8(16) ?
O1N C2N N3N . . 126.4(18) ?
O1N C2N H2N . . 116.8 ?
N3N C2N H2N . . 116.8 ?
N3N C4N H4NA . . 109.5 ?
N3N C4N H4NB . . 109.5 ?
H4NA C4N H4NB . . 109.5 ?
N3N C4N H4NC . . 109.5 ?
H4NA C4N H4NC . . 109.5 ?
H4NB C4N H4NC . . 109.5 ?
N3N C5N H5NA . . 109.5 ?
N3N C5N H5NB . . 109.5 ?
H5NA C5N H5NB . . 109.5 ?
N3N C5N H5NC . . 109.5 ?
H5NA C5N H5NC . . 109.5 ?
H5NB C5N H5NC . . 109.5 ?
C38C Au1C C10C . . 95.9(3) ?
C38C Au1C N3C . . 175.6(3) ?
C10C Au1C N3C . . 80.1(3) ?
C38C Au1C Cl2C . . 89.4(2) ?
C10C Au1C Cl2C . . 174.2(2) ?
N3C Au1C Cl2C . . 94.66(18) ?
C41C O44C C45C . . 117.8(8) ?
C4C N3C C8C . . 119.8(7) ?
C4C N3C Au1C . . 126.1(6) ?
C8C N3C Au1C . . 114.1(5) ?
N12C N11C C10C . . 112.8(6) ?
N12C N11C C14C . . 115.9(6) ?
C10C N11C C14C . . 131.3(6) ?
N13C N12C N11C . . 104.1(6) ?
N12C N13C C9C . . 111.4(6) ?
N12C N13C C26C . . 120.6(6) ?
C9C N13C C26C . . 128.0(6) ?
N3C C4C C5C . . 121.5(8) ?
N3C C4C H4C . . 119.2 ?
C5C C4C H4C . . 119.2 ?
C6C C5C C4C . . 119.2(8) ?
C6C C5C H5C . . 120.4 ?
C4C C5C H5C . . 120.4 ?
C5C C6C C7C . . 120.0(9) ?
C5C C6C H6C . . 120.0 ?
C7C C6C H6C . . 120.0 ?
C6C C7C C8C . . 118.6(8) ?
C6C C7C H7C . . 120.7 ?
C8C C7C H7C . . 120.7 ?
N3C C8C C7C . . 120.8(7) ?
N3C C8C C9C . . 110.6(7) ?
C7C C8C C9C . . 128.6(7) ?
N13C C9C C10C . . 107.6(7) ?
N13C C9C C8C . . 130.5(7) ?
C10C C9C C8C . . 121.9(7) ?
N11C C10C C9C . . 104.1(6) ?
N11C C10C Au1C . . 142.6(5) ?
C9C C10C Au1C . . 113.4(5) ?
C19C C14C C15C . . 125.3(8) ?
C19C C14C N11C . . 118.2(7) ?
C15C C14C N11C . . 116.5(7) ?
C16C C15C C14C . . 114.8(8) ?
C16C C15C C20C . . 120.8(8) ?
C14C C15C C20C . . 124.3(7) ?
C17C C16C C15C . . 122.1(9) ?
C17C C16C H16C . . 119.0 ?
C15C C16C H16C . . 119.0 ?
C16C C17C C18C . . 120.7(8) ?
C16C C17C H17C . . 119.6 ?
C18C C17C H17C . . 119.6 ?
C17C C18C C19C . . 120.8(9) ?
C17C C18C H18C . . 119.6 ?
C19C C18C H18C . . 119.6 ?
C14C C19C C18C . . 116.3(8) ?
C14C C19C C23C . . 122.5(7) ?
C18C C19C C23C . . 121.1(8) ?
C15C C20C C21C . . 110.4(8) ?
C15C C20C C22C . . 113.7(8) ?
C21C C20C C22C . . 110.3(9) ?
C15C C20C H20C . . 107.4 ?
C21C C20C H20C . . 107.4 ?
C22C C20C H20C . . 107.4 ?
C20C C21C H21G . . 109.5 ?
C20C C21C H21H . . 109.5 ?
H21G C21C H21H . . 109.5 ?
C20C C21C H21I . . 109.5 ?
H21G C21C H21I . . 109.5 ?
H21H C21C H21I . . 109.5 ?
C20C C22C H22G . . 109.5 ?
C20C C22C H22H . . 109.5 ?
H22G C22C H22H . . 109.5 ?
C20C C22C H22I . . 109.5 ?
H22G C22C H22I . . 109.5 ?
H22H C22C H22I . . 109.5 ?
C19C C23C C24C . . 113.4(7) ?
C19C C23C C25C . . 110.4(7) ?
C24C C23C C25C . . 110.2(7) ?
C19C C23C H23C . . 107.5 ?
C24C C23C H23C . . 107.5 ?
C25C C23C H23C . . 107.5 ?
C23C C24C H24G . . 109.5 ?
C23C C24C H24H . . 109.5 ?
H24G C24C H24H . . 109.5 ?
C23C C24C H24I . . 109.5 ?
H24G C24C H24I . . 109.5 ?
H24H C24C H24I . . 109.5 ?
C23C C25C H25G . . 109.5 ?
C23C C25C H25H . . 109.5 ?
H25G C25C H25H . . 109.5 ?
C23C C25C H25I . . 109.5 ?
H25G C25C H25I . . 109.5 ?
H25H C25C H25I . . 109.5 ?
C31C C26C C27C . . 125.5(7) ?
C31C C26C N13C . . 117.4(7) ?
C27C C26C N13C . . 116.9(7) ?
C28C C27C C26C . . 114.9(8) ?
C28C C27C C32C . . 121.7(8) ?
C26C C27C C32C . . 123.3(7) ?
C29C C28C C27C . . 122.1(9) ?
C29C C28C H28C . . 118.9 ?
C27C C28C H28C . . 118.9 ?
C28C C29C C30C . . 120.7(8) ?
C28C C29C H29C . . 119.6 ?
C30C C29C H29C . . 119.6 ?
C29C C30C C31C . . 120.9(9) ?
C29C C30C H30C . . 119.6 ?
C31C C30C H30C . . 119.6 ?
C26C C31C C30C . . 115.8(8) ?
C26C C31C C35C . . 123.6(7) ?
C30C C31C C35C . . 120.6(8) ?
C27C C32C C34C . . 113.5(8) ?
C27C C32C C33C . . 108.1(8) ?
C34C C32C C33C . . 110.0(9) ?
C27C C32C H32C . . 108.4 ?
C34C C32C H32C . . 108.4 ?
C33C C32C H32C . . 108.4 ?
C32C C33C H33G . . 109.5 ?
C32C C33C H33H . . 109.5 ?
H33G C33C H33H . . 109.5 ?
C32C C33C H33I . . 109.5 ?
H33G C33C H33I . . 109.5 ?
H33H C33C H33I . . 109.5 ?
C32C C34C H34G . . 109.5 ?
C32C C34C H34H . . 109.5 ?
H34G C34C H34H . . 109.5 ?
C32C C34C H34I . . 109.5 ?
H34G C34C H34I . . 109.5 ?
H34H C34C H34I . . 109.5 ?
C37C C35C C31C . . 111.0(7) ?
C37C C35C C36C . . 111.4(8) ?
C31C C35C C36C . . 111.7(7) ?
C37C C35C H35C . . 107.5 ?
C31C C35C H35C . . 107.5 ?
C36C C35C H35C . . 107.5 ?
C35C C36C H36G . . 109.5 ?
C35C C36C H36H . . 109.5 ?
H36G C36C H36H . . 109.5 ?
C35C C36C H36I . . 109.5 ?
H36G C36C H36I . . 109.5 ?
H36H C36C H36I . . 109.5 ?
C35C C37C H37G . . 109.5 ?
C35C C37C H37H . . 109.5 ?
H37G C37C H37H . . 109.5 ?
C35C C37C H37I . . 109.5 ?
H37G C37C H37I . . 109.5 ?
H37H C37C H37I . . 109.5 ?
C43C C38C C39C . . 119.1(8) ?
C43C C38C Au1C . . 120.0(6) ?
C39C C38C Au1C . . 120.9(7) ?
C40C C39C C38C . . 120.7(8) ?
C40C C39C H39C . . 119.7 ?
C38C C39C H39C . . 119.7 ?
C41C C40C C39C . . 119.7(8) ?
C41C C40C H40C . . 120.2 ?
C39C C40C H40C . . 120.2 ?
O44C C41C C40C . . 115.3(8) ?
O44C C41C C42C . . 124.0(8) ?
C40C C41C C42C . . 120.7(8) ?
C43C C42C C41C . . 119.4(8) ?
C43C C42C H42C . . 120.3 ?
C41C C42C H42C . . 120.3 ?
C38C C43C C42C . . 120.5(8) ?
C38C C43C H43C . . 119.7 ?
C42C C43C H43C . . 119.7 ?
O44C C45C H45G . . 109.5 ?
O44C C45C H45H . . 109.5 ?
H45G C45C H45H . . 109.5 ?
O44C C45C H45I . . 109.5 ?
H45G C45C H45I . . 109.5 ?
H45H C45C H45I . . 109.5 ?
C2J N3J C4J . . 121.1(11) ?
C2J N3J C5J . . 121.4(12) ?
C4J N3J C5J . . 117.5(12) ?
O1J C2J N3J . . 125.5(12) ?
O1J C2J H2J . . 117.3 ?
N3J C2J H2J . . 117.3 ?
N3J C4J H4JA . . 109.5 ?
N3J C4J H4JB . . 109.5 ?
H4JA C4J H4JB . . 109.5 ?
N3J C4J H4JC . . 109.5 ?
H4JA C4J H4JC . . 109.5 ?
H4JB C4J H4JC . . 109.5 ?
N3J C5J H5JA . . 109.5 ?
N3J C5J H5JB . . 109.5 ?
H5JA C5J H5JB . . 109.5 ?
N3J C5J H5JC . . 109.5 ?
H5JA C5J H5JC . . 109.5 ?
H5JB C5J H5JC . . 109.5 ?
C2K N3K C5K . . 121.3(12) ?
C2K N3K C4K . . 118.8(12) ?
C5K N3K C4K . . 119.9(12) ?
O1K C2K N3K . . 126.0(15) ?
O1K C2K H2K . . 117.0 ?
N3K C2K H2K . . 117.0 ?
N3K C4K H4KA . . 109.5 ?
N3K C4K H4KB . . 109.5 ?
H4KA C4K H4KB . . 109.5 ?
N3K C4K H4KC . . 109.5 ?
H4KA C4K H4KC . . 109.5 ?
H4KB C4K H4KC . . 109.5 ?
N3K C5K H5KA . . 109.5 ?
N3K C5K H5KB . . 109.5 ?
H5KA C5K H5KB . . 109.5 ?
N3K C5K H5KC . . 109.5 ?
H5KA C5K H5KC . . 109.5 ?
H5KB C5K H5KC . . 109.5 ?
C10A Au1A C38A . . 98.1(4) ?
C10A Au1A N3A . . 79.0(3) ?
C38A Au1A N3A . . 175.1(4) ?
C10A Au1A Cl2A . . 172.4(3) ?
C38A Au1A Cl2A . . 87.5(3) ?
N3A Au1A Cl2A . . 95.8(2) ?
C41A O44A C45A . . 118.6(10) ?
C4A N3A C8A . . 116.8(9) ?
C4A N3A Au1A . . 124.9(7) ?
C8A N3A Au1A . . 118.1(6) ?
N12A N11A C10A . . 114.3(7) ?
N12A N11A C14A . . 117.1(7) ?
C10A N11A C14A . . 128.2(8) ?
N13A N12A N11A . . 104.4(7) ?
N12A N13A C9A . . 110.9(7) ?
N12A N13A C26A . . 116.0(7) ?
C9A N13A C26A . . 132.9(7) ?
N3A C4A C5A . . 121.0(9) ?
N3A C4A H4A . . 119.5 ?
C5A C4A H4A . . 119.5 ?
C6A C5A C4A . . 118.4(10) ?
C6A C5A H5A . . 120.8 ?
C4A C5A H5A . . 120.8 ?
C5A C6A C7A . . 118.1(10) ?
C5A C6A H6A . . 121.0 ?
C7A C6A H6A . . 121.0 ?
C8A C7A C6A . . 117.0(9) ?
C8A C7A H7A . . 121.5 ?
C6A C7A H7A . . 121.5 ?
C7A C8A N3A . . 128.5(9) ?
C7A C8A C9A . . 126.2(10) ?
N3A C8A C9A . . 105.3(9) ?
N13A C9A C10A . . 106.9(8) ?
N13A C9A C8A . . 128.2(9) ?
C10A C9A C8A . . 124.8(9) ?
N11A C10A C9A . . 103.5(8) ?
N11A C10A Au1A . . 143.4(7) ?
C9A C10A Au1A . . 112.7(7) ?
C15A C14A C19A . . 125.9(9) ?
C15A C14A N11A . . 118.1(8) ?
C19A C14A N11A . . 115.9(8) ?
C14A C15A C16A . . 115.5(9) ?
C14A C15A C20A . . 122.8(8) ?
C16A C15A C20A . . 121.6(9) ?
C17A C16A C15A . . 120.6(10) ?
C17A C16A H16A . . 119.7 ?
C15A C16A H16A . . 119.7 ?
C18A C17A C16A . . 121.6(9) ?
C18A C17A H17A . . 119.2 ?
C16A C17A H17A . . 119.2 ?
C17A C18A C19A . . 121.0(10) ?
C17A C18A H18A . . 119.5 ?
C19A C18A H18A . . 119.5 ?
C18A C19A C14A . . 115.3(10) ?
C18A C19A C23A . . 121.3(9) ?
C14A C19A C23A . . 123.3(9) ?
C15A C20A C22A . . 113.6(8) ?
C15A C20A C21A . . 109.4(8) ?
C22A C20A C21A . . 110.2(9) ?
C15A C20A H20A . . 107.8 ?
C22A C20A H20A . . 107.8 ?
C21A C20A H20A . . 107.8 ?
C20A C21A H21J . . 109.5 ?
C20A C21A H21K . . 109.5 ?
H21J C21A H21K . . 109.5 ?
C20A C21A H21L . . 109.5 ?
H21J C21A H21L . . 109.5 ?
H21K C21A H21L . . 109.5 ?
C20A C22A H22J . . 109.5 ?
C20A C22A H22K . . 109.5 ?
H22J C22A H22K . . 109.5 ?
C20A C22A H22L . . 109.5 ?
H22J C22A H22L . . 109.5 ?
H22K C22A H22L . . 109.5 ?
C25A C23A C24A . . 111.8(11) ?
C25A C23A C19A . . 112.5(10) ?
C24A C23A C19A . . 111.3(11) ?
C25A C23A H23A . . 106.9 ?
C24A C23A H23A . . 106.9 ?
C19A C23A H23A . . 106.9 ?
C23A C24A H24J . . 109.5 ?
C23A C24A H24K . . 109.5 ?
H24J C24A H24K . . 109.5 ?
C23A C24A H24L . . 109.5 ?
H24J C24A H24L . . 109.5 ?
H24K C24A H24L . . 109.5 ?
C23A C25A H25J . . 109.5 ?
C23A C25A H25K . . 109.5 ?
H25J C25A H25K . . 109.5 ?
C23A C25A H25L . . 109.5 ?
H25J C25A H25L . . 109.5 ?
H25K C25A H25L . . 109.5 ?
C27A C26A C31A . . 124.2(9) ?
C27A C26A N13A . . 118.7(8) ?
C31A C26A N13A . . 117.0(9) ?
C26A C27A C28A . . 116.7(9) ?
C26A C27A C32A . . 123.5(9) ?
C28A C27A C32A . . 119.8(9) ?
C29A C28A C27A . . 119.9(9) ?
C29A C28A H28A . . 120.0 ?
C27A C28A H28A . . 120.0 ?
C30A C29A C28A . . 121.3(9) ?
C30A C29A H29A . . 119.4 ?
C28A C29A H29A . . 119.4 ?
C31A C30A C29A . . 121.5(9) ?
C31A C30A H30A . . 119.2 ?
C29A C30A H30A . . 119.2 ?
C30A C31A C26A . . 116.3(10) ?
C30A C31A C35A . . 120.9(9) ?
C26A C31A C35A . . 122.8(9) ?
C33A C32A C27A . . 111.4(9) ?
C33A C32A C34A . . 110.7(10) ?
C27A C32A C34A . . 109.4(9) ?
C33A C32A H32A . . 108.4 ?
C27A C32A H32A . . 108.4 ?
C34A C32A H32A . . 108.4 ?
C32A C33A H33J . . 109.5 ?
C32A C33A H33K . . 109.5 ?
H33J C33A H33K . . 109.5 ?
C32A C33A H33L . . 109.5 ?
H33J C33A H33L . . 109.5 ?
H33K C33A H33L . . 109.5 ?
C32A C34A H34J . . 109.5 ?
C32A C34A H34K . . 109.5 ?
H34J C34A H34K . . 109.5 ?
C32A C34A H34L . . 109.5 ?
H34J C34A H34L . . 109.5 ?
H34K C34A H34L . . 109.5 ?
C31A C35A C37A . . 110.7(9) ?
C31A C35A C36A . . 110.9(9) ?
C37A C35A C36A . . 110.2(9) ?
C31A C35A H35A . . 108.3 ?
C37A C35A H35A . . 108.3 ?
C36A C35A H35A . . 108.3 ?
C35A C36A H36J . . 109.5 ?
C35A C36A H36K . . 109.5 ?
H36J C36A H36K . . 109.5 ?
C35A C36A H36L . . 109.5 ?
H36J C36A H36L . . 109.5 ?
H36K C36A H36L . . 109.5 ?
C35A C37A H37J . . 109.5 ?
C35A C37A H37K . . 109.5 ?
H37J C37A H37K . . 109.5 ?
C35A C37A H37L . . 109.5 ?
H37J C37A H37L . . 109.5 ?
H37K C37A H37L . . 109.5 ?
C43A C38A C39A . . 120.5(10) ?
C43A C38A Au1A . . 121.3(9) ?
C39A C38A Au1A . . 118.1(8) ?
C38A C39A C40A . . 119.4(10) ?
C38A C39A H39A . . 120.3 ?
C40A C39A H39A . . 120.3 ?
C41A C40A C39A . . 119.2(10) ?
C41A C40A H40A . . 120.4 ?
C39A C40A H40A . . 120.4 ?
C42A C41A C40A . . 121.1(11) ?
C42A C41A O44A . . 115.9(11) ?
C40A C41A O44A . . 123.0(11) ?
C41A C42A C43A . . 119.9(12) ?
C41A C42A H42A . . 120.1 ?
C43A C42A H42A . . 120.1 ?
C38A C43A C42A . . 119.9(12) ?
C38A C43A H43A . . 120.1 ?
C42A C43A H43A . . 120.1 ?
O44A C45A H45J . . 109.5 ?
O44A C45A H45K . . 109.5 ?
H45J C45A H45K . . 109.5 ?
O44A C45A H45L . . 109.5 ?
H45J C45A H45L . . 109.5 ?
H45K C45A H45L . . 109.5 ?
F4U B1U F2U . . 112.9(11) ?
F4U B1U F3U . . 112.5(9) ?
F2U B1U F3U . . 109.0(11) ?
F4U B1U F5U . . 107.0(11) ?
F2U B1U F5U . . 105.4(10) ?
F3U B1U F5U . . 109.7(11) ?
F4T B1T F2T . . 113.4(8) ?
F4T B1T F3T . . 112.6(9) ?
F2T B1T F3T . . 111.1(8) ?
F4T B1T F5T . . 106.4(8) ?
F2T B1T F5T . . 107.2(9) ?
F3T B1T F5T . . 105.6(8) ?
F4S B1S F5S . . 111.0(9) ?
F4S B1S F3S . . 110.9(9) ?
F5S B1S F3S . . 109.1(8) ?
F4S B1S F2S . . 109.7(8) ?
F5S B1S F2S . . 108.6(8) ?
F3S B1S F2S . . 107.5(8) ?
F3R B1R F2R . . 112.1(12) ?
F3R B1R F4R . . 110.3(17) ?
F2R B1R F4R . . 105.8(15) ?
F3R B1R F5R . . 113.1(17) ?
F2R B1R F5R . . 111.0(14) ?
F4R B1R F5R . . 104.0(11) ?
C2M N3M C5M . . 123.5(12) ?
C2M N3M C4M . . 120.4(10) ?
C5M N3M C4M . . 116.0(11) ?
O1M C2M N3M . . 126.9(13) ?
O1M C2M H2M . . 116.6 ?
N3M C2M H2M . . 116.6 ?
N3M C4M H4MA . . 109.5 ?
N3M C4M H4MB . . 109.5 ?
H4MA C4M H4MB . . 109.5 ?
N3M C4M H4MC . . 109.5 ?
H4MA C4M H4MC . . 109.5 ?
H4MB C4M H4MC . . 109.5 ?
N3M C5M H5MA . . 109.5 ?
N3M C5M H5MB . . 109.5 ?
H5MA C5M H5MB . . 109.5 ?
N3M C5M H5MC . . 109.5 ?
H5MA C5M H5MC . . 109.5 ?
H5MB C5M H5MC . . 109.5 ?
C4L N3L C2L . . 125.(2) ?
C4' N3L C2' . . 133.(3) ?
C4' N3L C5' . . 120.(3) ?
C2' N3L C5' . . 105.(2) ?
C4L N3L C5L . . 120.(2) ?
C2L N3L C5L . . 113.8(19) ?
N3L C2L O1L . . 111.(2) ?
N3L C2L H2L . . 124.5 ?
O1L C2L H2L . . 124.5 ?
N3L C4L H4LA . . 109.5 ?
N3L C4L H4LB . . 109.5 ?
H4LA C4L H4LB . . 109.5 ?
N3L C4L H4LC . . 109.5 ?
H4LA C4L H4LC . . 109.5 ?
H4LB C4L H4LC . . 109.5 ?
N3L C5L H5LA . . 109.5 ?
N3L C5L H5LB . . 109.5 ?
H5LA C5L H5LB . . 109.5 ?
N3L C5L H5LC . . 109.5 ?
H5LA C5L H5LC . . 109.5 ?
H5LB C5L H5LC . . 109.5 ?
O1' C2' N3L . . 126.(2) ?
O1' C2' H2' . . 116.8 ?
N3L C2' H2' . . 116.8 ?
N3L C4' H4'A . . 109.5 ?
N3L C4' H4'B . . 109.5 ?
H4'A C4' H4'B . . 109.5 ?
N3L C4' H4'C . . 109.5 ?
H4'A C4' H4'C . . 109.5 ?
H4'B C4' H4'C . . 109.5 ?
N3L C5' H5'A . . 109.5 ?
N3L C5' H5'B . . 109.5 ?
H5'A C5' H5'B . . 109.5 ?
N3L C5' H5'C . . 109.5 ?
H5'A C5' H5'C . . 109.5 ?
H5'B C5' H5'C . . 109.5 ?

loop_
_geom_bond_atom_site_label_1
_geom_bond_atom_site_label_2
_geom_bond_site_symmetry_2
_geom_bond_distance
_geom_bond_publ_flag
Au1 C38 . 2.006(8) ?
Au1 C10 . 2.009(7) ?
Au1 N3 . 2.154(7) ?
Au1 Cl2 . 2.303(2) ?
O44 C41 . 1.363(10) ?
O44 C45 . 1.425(11) ?
N3 C4 . 1.351(10) ?
N3 C8 . 1.355(10) ?
N11 N12 . 1.337(9) ?
N11 C10 . 1.341(10) ?
N11 C26 . 1.462(10) ?
N12 N13 . 1.335(9) ?
N13 C9 . 1.354(9) ?
N13 C14 . 1.445(9) ?
C4 C5 . 1.371(12) ?
C4 H4 . 0.95 ?
C5 C6 . 1.378(12) ?
C5 H5 . 0.95 ?
C6 C7 . 1.385(12) ?
C6 H6 . 0.95 ?
C7 C8 . 1.367(12) ?
C7 H7 . 0.95 ?
C8 C9 . 1.468(10) ?
C9 C10 . 1.392(10) ?
C14 C15 . 1.393(11) ?
C14 C19 . 1.399(11) ?
C15 C16 . 1.400(11) ?
C15 C20 . 1.516(12) ?
C16 C17 . 1.376(13) ?
C16 H16 . 0.95 ?
C17 C18 . 1.379(13) ?
C17 H17 . 0.95 ?
C18 C19 . 1.394(11) ?
C18 H18 . 0.95 ?
C19 C23 . 1.516(11) ?
C20 C22 . 1.509(13) ?
C20 C21 . 1.525(13) ?
C20 H20 . 1.0 ?
C21 H21A . 0.98 ?
C21 H21B . 0.98 ?
C21 H21C . 0.98 ?
C22 H22A . 0.98 ?
C22 H22B . 0.98 ?
C22 H22C . 0.98 ?
C23 C25 . 1.531(12) ?
C23 C24 . 1.543(11) ?
C23 H23 . 1.0 ?
C24 H24A . 0.98 ?
C24 H24B . 0.98 ?
C24 H24C . 0.98 ?
C25 H25A . 0.98 ?
C25 H25B . 0.98 ?
C25 H25C . 0.98 ?
C26 C31 . 1.399(11) ?
C26 C27 . 1.399(11) ?
C27 C28 . 1.391(12) ?
C27 C32 . 1.517(12) ?
C28 C29 . 1.367(13) ?
C28 H28 . 0.95 ?
C29 C30 . 1.389(13) ?
C29 H29 . 0.95 ?
C30 C31 . 1.394(11) ?
C30 H30 . 0.95 ?
C31 C35 . 1.521(12) ?
C32 C34 . 1.530(11) ?
C32 C33 . 1.532(11) ?
C32 H32 . 1.0 ?
C33 H33A . 0.98 ?
C33 H33B . 0.98 ?
C33 H33C . 0.98 ?
C34 H34A . 0.98 ?
C34 H34B . 0.98 ?
C34 H34C . 0.98 ?
C35 C37 . 1.515(13) ?
C35 C36 . 1.537(13) ?
C35 H35 . 1.0 ?
C36 H36A . 0.98 ?
C36 H36B . 0.98 ?
C36 H36C . 0.98 ?
C37 H37A . 0.98 ?
C37 H37B . 0.98 ?
C37 H37C . 0.98 ?
C38 C39 . 1.374(12) ?
C38 C43 . 1.389(11) ?
C39 C40 . 1.402(12) ?
C39 H39 . 0.95 ?
C40 C41 . 1.384(13) ?
C40 H40 . 0.95 ?
C41 C42 . 1.392(13) ?
C42 C43 . 1.369(12) ?
C42 H42 . 0.95 ?
C43 H43 . 0.95 ?
C45 H45A . 0.98 ?
C45 H45B . 0.98 ?
C45 H45C . 0.98 ?
Au1B C10B . 2.010(9) ?
Au1B C38B . 2.030(9) ?
Au1B N3B . 2.174(7) ?
Au1B Cl2B . 2.306(2) ?
O44B C41B . 1.382(11) ?
O44B C45B . 1.459(12) ?
N3B C4B . 1.339(11) ?
N3B C8B . 1.359(11) ?
N11B N12B . 1.336(9) ?
N11B C10B . 1.344(10) ?
N11B C14B . 1.456(10) ?
N12B N13B . 1.335(9) ?
N13B C9B . 1.350(10) ?
N13B C26B . 1.448(11) ?
C4B C5B . 1.374(14) ?
C4B H4B . 0.95 ?
C5B C6B . 1.382(14) ?
C5B H5B . 0.95 ?
C6B C7B . 1.394(13) ?
C6B H6B . 0.95 ?
C7B C8B . 1.379(12) ?
C7B H7B . 0.95 ?
C8B C9B . 1.466(11) ?
C9B C10B . 1.391(11) ?
C14B C15B . 1.375(12) ?
C14B C19B . 1.399(12) ?
C15B C16B . 1.389(12) ?
C15B C20B . 1.531(12) ?
C16B C17B . 1.386(13) ?
C16B H16B . 0.95 ?
C17B C18B . 1.379(14) ?
C17B H17B . 0.95 ?
C18B C19B . 1.398(12) ?
C18B H18B . 0.95 ?
C19B C23B . 1.506(13) ?
C20B C22B . 1.520(13) ?
C20B C21B . 1.535(13) ?
C20B H20B . 1.0 ?
C21B H21D . 0.98 ?
C21B H21E . 0.98 ?
C21B H21F . 0.98 ?
C22B H22D . 0.98 ?
C22B H22E . 0.98 ?
C22B H22F . 0.98 ?
C23B C25B . 1.514(13) ?
C23B C24B . 1.527(14) ?
C23B H23B . 1.0 ?
C24B H24D . 0.98 ?
C24B H24E . 0.98 ?
C24B H24F . 0.98 ?
C25B H25D . 0.98 ?
C25B H25E . 0.98 ?
C25B H25F . 0.98 ?
C26B C27B . 1.378(12) ?
C26B C31B . 1.417(12) ?
C27B C28B . 1.390(13) ?
C27B C32B . 1.524(13) ?
C28B C29B . 1.390(15) ?
C28B H28B . 0.95 ?
C29B C30B . 1.369(15) ?
C29B H29B . 0.95 ?
C30B C31B . 1.393(13) ?
C30B H30B . 0.95 ?
C31B C35B . 1.515(13) ?
C32B C33B . 1.519(13) ?
C32B C34B . 1.540(13) ?
C32B H32B . 1.0 ?
C33B H33D . 0.98 ?
C33B H33E . 0.98 ?
C33B H33F . 0.98 ?
C34B H34D . 0.98 ?
C34B H34E . 0.98 ?
C34B H34F . 0.98 ?
C35B C37B . 1.525(15) ?
C35B C36B . 1.541(14) ?
C35B H35B . 1.0 ?
C36B H36D . 0.98 ?
C36B H36E . 0.98 ?
C36B H36F . 0.98 ?
C37B H37D . 0.98 ?
C37B H37E . 0.98 ?
C37B H37F . 0.98 ?
C38B C39B . 1.371(12) ?
C38B C43B . 1.384(13) ?
C39B C40B . 1.406(13) ?
C39B H39B . 0.95 ?
C40B C41B . 1.355(14) ?
C40B H40B . 0.95 ?
C41B C42B . 1.381(14) ?
C42B C43B . 1.384(14) ?
C42B H42B . 0.95 ?
C43B H43B . 0.95 ?
C45B H45D . 0.98 ?
C45B H45E . 0.98 ?
C45B H45F . 0.98 ?
O1N C2N . 1.259(16) ?
N3N C2N . 1.27(2) ?
N3N C4N . 1.46(2) ?
N3N C5N . 1.49(2) ?
C2N H2N . 0.95 ?
C4N H4NA . 0.98 ?
C4N H4NB . 0.98 ?
C4N H4NC . 0.98 ?
C5N H5NA . 0.98 ?
C5N H5NB . 0.98 ?
C5N H5NC . 0.98 ?
Au1C C38C . 1.985(9) ?
Au1C C10C . 1.991(8) ?
Au1C N3C . 2.162(7) ?
Au1C Cl2C . 2.306(2) ?
O44C C41C . 1.364(10) ?
O44C C45C . 1.433(13) ?
N3C C4C . 1.322(10) ?
N3C C8C . 1.368(10) ?
N11C N12C . 1.342(9) ?
N11C C10C . 1.357(10) ?
N11C C14C . 1.456(10) ?
N12C N13C . 1.336(9) ?
N13C C9C . 1.345(9) ?
N13C C26C . 1.451(10) ?
C4C C5C . 1.385(13) ?
C4C H4C . 0.95 ?
C5C C6C . 1.373(13) ?
C5C H5C . 0.95 ?
C6C C7C . 1.375(12) ?
C6C H6C . 0.95 ?
C7C C8C . 1.388(12) ?
C7C H7C . 0.95 ?
C8C C9C . 1.466(10) ?
C9C C10C . 1.373(10) ?
C14C C19C . 1.385(12) ?
C14C C15C . 1.405(12) ?
C15C C16C . 1.397(12) ?
C15C C20C . 1.498(13) ?
C16C C17C . 1.371(14) ?
C16C H16C . 0.95 ?
C17C C18C . 1.379(14) ?
C17C H17C . 0.95 ?
C18C C19C . 1.396(12) ?
C18C H18C . 0.95 ?
C19C C23C . 1.517(12) ?
C20C C21C . 1.506(14) ?
C20C C22C . 1.527(13) ?
C20C H20C . 1.0 ?
C21C H21G . 0.98 ?
C21C H21H . 0.98 ?
C21C H21I . 0.98 ?
C22C H22G . 0.98 ?
C22C H22H . 0.98 ?
C22C H22I . 0.98 ?
C23C C24C . 1.527(12) ?
C23C C25C . 1.529(12) ?
C23C H23C . 1.0 ?
C24C H24G . 0.98 ?
C24C H24H . 0.98 ?
C24C H24I . 0.98 ?
C25C H25G . 0.98 ?
C25C H25H . 0.98 ?
C25C H25I . 0.98 ?
C26C C31C . 1.373(12) ?
C26C C27C . 1.406(12) ?
C27C C28C . 1.385(12) ?
C27C C32C . 1.506(12) ?
C28C C29C . 1.363(14) ?
C28C H28C . 0.95 ?
C29C C30C . 1.376(14) ?
C29C H29C . 0.95 ?
C30C C31C . 1.399(11) ?
C30C H30C . 0.95 ?
C31C C35C . 1.522(12) ?
C32C C34C . 1.532(14) ?
C32C C33C . 1.533(13) ?
C32C H32C . 1.0 ?
C33C H33G . 0.98 ?
C33C H33H . 0.98 ?
C33C H33I . 0.98 ?
C34C H34G . 0.98 ?
C34C H34H . 0.98 ?
C34C H34I . 0.98 ?
C35C C37C . 1.516(12) ?
C35C C36C . 1.535(12) ?
C35C H35C . 1.0 ?
C36C H36G . 0.98 ?
C36C H36H . 0.98 ?
C36C H36I . 0.98 ?
C37C H37G . 0.98 ?
C37C H37H . 0.98 ?
C37C H37I . 0.98 ?
C38C C43C . 1.383(12) ?
C38C C39C . 1.406(11) ?
C39C C40C . 1.380(13) ?
C39C H39C . 0.95 ?
C40C C41C . 1.378(13) ?
C40C H40C . 0.95 ?
C41C C42C . 1.397(12) ?
C42C C43C . 1.391(12) ?
C42C H42C . 0.95 ?
C43C H43C . 0.95 ?
C45C H45G . 0.98 ?
C45C H45H . 0.98 ?
C45C H45I . 0.98 ?
O1J C2J . 1.188(13) ?
N3J C2J . 1.335(14) ?
N3J C4J . 1.426(17) ?
N3J C5J . 1.456(17) ?
C2J H2J . 0.95 ?
C4J H4JA . 0.98 ?
C4J H4JB . 0.98 ?
C4J H4JC . 0.98 ?
C5J H5JA . 0.98 ?
C5J H5JB . 0.98 ?
C5J H5JC . 0.98 ?
O1K C2K . 1.221(16) ?
N3K C2K . 1.354(18) ?
N3K C5K . 1.472(18) ?
N3K C4K . 1.48(2) ?
C2K H2K . 0.95 ?
C4K H4KA . 0.98 ?
C4K H4KB . 0.98 ?
C4K H4KC . 0.98 ?
C5K H5KA . 0.98 ?
C5K H5KB . 0.98 ?
C5K H5KC . 0.98 ?
Au1A C10A . 2.014(10) ?
Au1A C38A . 2.025(10) ?
Au1A N3A . 2.168(8) ?
Au1A Cl2A . 2.313(3) ?
O44A C41A . 1.394(13) ?
O44A C45A . 1.420(14) ?
N3A C4A . 1.344(12) ?
N3A C8A . 1.386(13) ?
N11A N12A . 1.323(11) ?
N11A C10A . 1.345(12) ?
N11A C14A . 1.484(11) ?
N12A N13A . 1.317(10) ?
N13A C9A . 1.372(12) ?
N13A C26A . 1.462(12) ?
C4A C5A . 1.398(14) ?
C4A H4A . 0.95 ?
C5A C6A . 1.388(15) ?
C5A H5A . 0.95 ?
C6A C7A . 1.487(14) ?
C6A H6A . 0.95 ?
C7A C8A . 1.204(14) ?
C7A H7A . 0.95 ?
C8A C9A . 1.505(13) ?
C9A C10A . 1.374(13) ?
C14A C15A . 1.381(13) ?
C14A C19A . 1.396(13) ?
C15A C16A . 1.387(13) ?
C15A C20A . 1.520(13) ?
C16A C17A . 1.378(15) ?
C16A H16A . 0.95 ?
C17A C18A . 1.365(16) ?
C17A H17A . 0.95 ?
C18A C19A . 1.380(14) ?
C18A H18A . 0.95 ?
C19A C23A . 1.536(15) ?
C20A C22A . 1.522(14) ?
C20A C21A . 1.528(14) ?
C20A H20A . 1.0 ?
C21A H21J . 0.98 ?
C21A H21K . 0.98 ?
C21A H21L . 0.98 ?
C22A H22J . 0.98 ?
C22A H22K . 0.98 ?
C22A H22L . 0.98 ?
C23A C25A . 1.496(16) ?
C23A C24A . 1.518(18) ?
C23A H23A . 1.0 ?
C24A H24J . 0.98 ?
C24A H24K . 0.98 ?
C24A H24L . 0.98 ?
C25A H25J . 0.98 ?
C25A H25K . 0.98 ?
C25A H25L . 0.98 ?
C26A C27A . 1.388(14) ?
C26A C31A . 1.412(13) ?
C27A C28A . 1.410(13) ?
C27A C32A . 1.523(13) ?
C28A C29A . 1.383(14) ?
C28A H28A . 0.95 ?
C29A C30A . 1.381(15) ?
C29A H29A . 0.95 ?
C30A C31A . 1.373(14) ?
C30A H30A . 0.95 ?
C31A C35A . 1.517(14) ?
C32A C33A . 1.497(15) ?
C32A C34A . 1.566(16) ?
C32A H32A . 1.0 ?
C33A H33J . 0.98 ?
C33A H33K . 0.98 ?
C33A H33L . 0.98 ?
C34A H34J . 0.98 ?
C34A H34K . 0.98 ?
C34A H34L . 0.98 ?
C35A C37A . 1.520(14) ?
C35A C36A . 1.526(14) ?
C35A H35A . 1.0 ?
C36A H36J . 0.98 ?
C36A H36K . 0.98 ?
C36A H36L . 0.98 ?
C37A H37J . 0.98 ?
C37A H37K . 0.98 ?
C37A H37L . 0.98 ?
C38A C43A . 1.374(16) ?
C38A C39A . 1.376(15) ?
C39A C40A . 1.413(15) ?
C39A H39A . 0.95 ?
C40A C41A . 1.378(16) ?
C40A H40A . 0.95 ?
C41A C42A . 1.360(17) ?
C42A C43A . 1.397(17) ?
C42A H42A . 0.95 ?
C43A H43A . 0.95 ?
C45A H45J . 0.98 ?
C45A H45K . 0.98 ?
C45A H45L . 0.98 ?
F2U B1U . 1.372(15) ?
F3U B1U . 1.377(14) ?
F4U B1U . 1.340(14) ?
F5U B1U . 1.403(15) ?
F2T B1T . 1.364(12) ?
F3T B1T . 1.377(12) ?
F4T B1T . 1.355(11) ?
F5T B1T . 1.426(13) ?
F2S B1S . 1.416(12) ?
F3S B1S . 1.395(13) ?
F4S B1S . 1.374(12) ?
F5S B1S . 1.379(12) ?
F2R B1R . 1.362(17) ?
F3R B1R . 1.308(17) ?
F4R B1R . 1.36(2) ?
F5R B1R . 1.41(2) ?
O1M C2M . 1.227(14) ?
N3M C2M . 1.331(15) ?
N3M C5M . 1.444(16) ?
N3M C4M . 1.453(14) ?
C2M H2M . 0.95 ?
C4M H4MA . 0.98 ?
C4M H4MB . 0.98 ?
C4M H4MC . 0.98 ?
C5M H5MA . 0.98 ?
C5M H5MB . 0.98 ?
C5M H5MC . 0.98 ?
N3L C4' . 1.24(5) ?
N3L C4L . 1.32(4) ?
N3L C2L . 1.32(2) ?
N3L C2' . 1.350(5) ?
N3L C5' . 1.47(3) ?
N3L C5L . 1.51(3) ?
O1L C2L . 1.37(3) ?
C2L H2L . 0.95 ?
C4L H4LA . 0.98 ?
C4L H4LB . 0.98 ?
C4L H4LC . 0.98 ?
C5L H5LA . 0.98 ?
C5L H5LB . 0.98 ?
C5L H5LC . 0.98 ?
O1' C2' . 1.220(5) ?
C2' H2' . 0.95 ?
C4' H4'A . 0.98 ?
C4' H4'B . 0.98 ?
C4' H4'C . 0.98 ?
C5' H5'A . 0.98 ?
C5' H5'B . 0.98 ?
C5' H5'C . 0.98 ?

loop_
_geom_torsion_atom_site_label_1
_geom_torsion_atom_site_label_2
_geom_torsion_atom_site_label_3
_geom_torsion_atom_site_label_4
_geom_torsion_site_symmetry_1
_geom_torsion_site_symmetry_2
_geom_torsion_site_symmetry_3
_geom_torsion_site_symmetry_4
_geom_torsion
_geom_torsion_publ_flag
C10 N11 N12 N13 . . . . -0.1(8) ?
C26 N11 N12 N13 . . . . -175.8(6) ?
N11 N12 N13 C9 . . . . 0.0(8) ?
N11 N12 N13 C14 . . . . 179.8(6) ?
C8 N3 C4 C5 . . . . 1.3(13) ?
Au1 N3 C4 C5 . . . . -178.8(7) ?
N3 C4 C5 C6 . . . . -1.2(15) ?
C4 C5 C6 C7 . . . . 0.4(15) ?
C5 C6 C7 C8 . . . . 0.3(14) ?
C4 N3 C8 C7 . . . . -0.7(12) ?
Au1 N3 C8 C7 . . . . 179.4(6) ?
C4 N3 C8 C9 . . . . 178.0(7) ?
Au1 N3 C8 C9 . . . . -1.9(8) ?
C6 C7 C8 N3 . . . . -0.1(13) ?
C6 C7 C8 C9 . . . . -178.6(8) ?
N12 N13 C9 C10 . . . . 0.1(9) ?
C14 N13 C9 C10 . . . . -179.6(7) ?
N12 N13 C9 C8 . . . . 176.1(8) ?
C14 N13 C9 C8 . . . . -3.6(14) ?
N3 C8 C9 N13 . . . . -176.2(8) ?
C7 C8 C9 N13 . . . . 2.4(15) ?
N3 C8 C9 C10 . . . . -0.8(11) ?
C7 C8 C9 C10 . . . . 177.8(8) ?
N12 N11 C10 C9 . . . . 0.2(9) ?
C26 N11 C10 C9 . . . . 175.2(7) ?
N12 N11 C10 Au1 . . . . -179.4(7) ?
C26 N11 C10 Au1 . . . . -4.4(15) ?
N13 C9 C10 N11 . . . . -0.1(8) ?
C8 C9 C10 N11 . . . . -176.6(7) ?
N13 C9 C10 Au1 . . . . 179.6(5) ?
C8 C9 C10 Au1 . . . . 3.2(10) ?
N12 N13 C14 C15 . . . . -91.2(8) ?
C9 N13 C14 C15 . . . . 88.5(10) ?
N12 N13 C14 C19 . . . . 91.1(9) ?
C9 N13 C14 C19 . . . . -89.2(10) ?
C19 C14 C15 C16 . . . . -0.4(11) ?
N13 C14 C15 C16 . . . . -178.0(7) ?
C19 C14 C15 C20 . . . . -177.9(7) ?
N13 C14 C15 C20 . . . . 4.5(11) ?
C14 C15 C16 C17 . . . . -0.4(11) ?
C20 C15 C16 C17 . . . . 177.1(8) ?
C15 C16 C17 C18 . . . . 0.0(12) ?
C16 C17 C18 C19 . . . . 1.3(12) ?
C17 C18 C19 C14 . . . . -2.0(11) ?
C17 C18 C19 C23 . . . . 178.8(7) ?
C15 C14 C19 C18 . . . . 1.6(11) ?
N13 C14 C19 C18 . . . . 179.1(7) ?
C15 C14 C19 C23 . . . . -179.2(7) ?
N13 C14 C19 C23 . . . . -1.7(11) ?
C14 C15 C20 C22 . . . . -144.3(8) ?
C16 C15 C20 C22 . . . . 38.3(11) ?
C14 C15 C20 C21 . . . . 90.7(9) ?
C16 C15 C20 C21 . . . . -86.6(10) ?
C18 C19 C23 C25 . . . . 55.1(10) ?
C14 C19 C23 C25 . . . . -124.0(8) ?
C18 C19 C23 C24 . . . . -68.5(9) ?
C14 C19 C23 C24 . . . . 112.4(9) ?
N12 N11 C26 C31 . . . . 92.2(8) ?
C10 N11 C26 C31 . . . . -82.6(10) ?
N12 N11 C26 C27 . . . . -85.0(8) ?
C10 N11 C26 C27 . . . . 100.2(9) ?
C31 C26 C27 C28 . . . . 3.2(11) ?
N11 C26 C27 C28 . . . . -179.8(7) ?
C31 C26 C27 C32 . . . . -173.8(7) ?
N11 C26 C27 C32 . . . . 3.1(11) ?
C26 C27 C28 C29 . . . . 0.2(11) ?
C32 C27 C28 C29 . . . . 177.2(7) ?
C27 C28 C29 C30 . . . . -1.0(13) ?
C28 C29 C30 C31 . . . . -1.4(13) ?
C29 C30 C31 C26 . . . . 4.4(12) ?
C29 C30 C31 C35 . . . . -174.5(8) ?
C27 C26 C31 C30 . . . . -5.5(11) ?
N11 C26 C31 C30 . . . . 177.5(7) ?
C27 C26 C31 C35 . . . . 173.4(7) ?
N11 C26 C31 C35 . . . . -3.7(11) ?
C28 C27 C32 C34 . . . . 31.1(10) ?
C26 C27 C32 C34 . . . . -152.0(7) ?
C28 C27 C32 C33 . . . . -91.8(9) ?
C26 C27 C32 C33 . . . . 85.1(9) ?
C30 C31 C35 C37 . . . . -65.0(11) ?
C26 C31 C35 C37 . . . . 116.2(9) ?
C30 C31 C35 C36 . . . . 56.1(11) ?
C26 C31 C35 C36 . . . . -122.7(9) ?
C43 C38 C39 C40 . . . . -2.2(12) ?
Au1 C38 C39 C40 . . . . 176.7(6) ?
C38 C39 C40 C41 . . . . -1.9(12) ?
C45 O44 C41 C40 . . . . 12.1(12) ?
C45 O44 C41 C42 . . . . -168.4(8) ?
C39 C40 C41 O44 . . . . -176.0(8) ?
C39 C40 C41 C42 . . . . 4.6(13) ?
O44 C41 C42 C43 . . . . 177.3(8) ?
C40 C41 C42 C43 . . . . -3.2(13) ?
C41 C42 C43 C38 . . . . -0.9(13) ?
C39 C38 C43 C42 . . . . 3.6(12) ?
Au1 C38 C43 C42 . . . . -175.2(6) ?
C10B N11B N12B N13B . . . . -0.9(8) ?
C14B N11B N12B N13B . . . . 171.7(6) ?
N11B N12B N13B C9B . . . . 0.2(8) ?
N11B N12B N13B C26B . . . . 175.0(7) ?
C8B N3B C4B C5B . . . . -1.2(15) ?
Au1B N3B C4B C5B . . . . 178.6(8) ?
N3B C4B C5B C6B . . . . 0.1(17) ?
C4B C5B C6B C7B . . . . 0.2(16) ?
C5B C6B C7B C8B . . . . 0.7(15) ?
C4B N3B C8B C7B . . . . 2.1(13) ?
Au1B N3B C8B C7B . . . . -177.7(7) ?
C4B N3B C8B C9B . . . . -176.2(8) ?
Au1B N3B C8B C9B . . . . 4.0(9) ?
C6B C7B C8B N3B . . . . -1.8(14) ?
C6B C7B C8B C9B . . . . 176.1(9) ?
N12B N13B C9B C10B . . . . 0.5(9) ?
C26B N13B C9B C10B . . . . -173.5(8) ?
N12B N13B C9B C8B . . . . -174.9(8) ?
C26B N13B C9B C8B . . . . 11.2(14) ?
N3B C8B C9B N13B . . . . 173.8(8) ?
C7B C8B C9B N13B . . . . -4.3(15) ?
N3B C8B C9B C10B . . . . -1.0(11) ?
C7B C8B C9B C10B . . . . -179.1(9) ?
N12B N11B C10B C9B . . . . 1.2(9) ?
C14B N11B C10B C9B . . . . -170.4(7) ?
N12B N11B C10B Au1B . . . . 177.7(7) ?
C14B N11B C10B Au1B . . . . 6.1(15) ?
N13B C9B C10B N11B . . . . -1.0(8) ?
C8B C9B C10B N11B . . . . 174.9(7) ?
N13B C9B C10B Au1B . . . . -178.7(5) ?
C8B C9B C10B Au1B . . . . -2.8(10) ?
N12B N11B C14B C15B . . . . 95.9(9) ?
C10B N11B C14B C15B . . . . -92.8(10) ?
N12B N11B C14B C19B . . . . -85.2(9) ?
C10B N11B C14B C19B . . . . 86.1(10) ?
C19B C14B C15B C16B . . . . -1.6(13) ?
N11B C14B C15B C16B . . . . 177.2(7) ?
C19B C14B C15B C20B . . . . 174.9(8) ?
N11B C14B C15B C20B . . . . -6.4(12) ?
C14B C15B C16B C17B . . . . 0.7(13) ?
C20B C15B C16B C17B . . . . -175.8(8) ?
C15B C16B C17B C18B . . . . 1.0(14) ?
C16B C17B C18B C19B . . . . -2.1(14) ?
C17B C18B C19B C14B . . . . 1.3(12) ?
C17B C18B C19B C23B . . . . 176.6(8) ?
C15B C14B C19B C18B . . . . 0.6(13) ?
N11B C14B C19B C18B . . . . -178.2(7) ?
C15B C14B C19B C23B . . . . -174.6(8) ?
N11B C14B C19B C23B . . . . 6.6(12) ?
C14B C15B C20B C22B . . . . 157.2(8) ?
C16B C15B C20B C22B . . . . -26.5(12) ?
C14B C15B C20B C21B . . . . -79.7(10) ?
C16B C15B C20B C21B . . . . 96.6(10) ?
C18B C19B C23B C25B . . . . -65.9(12) ?
C14B C19B C23B C25B . . . . 109.0(11) ?
C18B C19B C23B C24B . . . . 57.7(12) ?
C14B C19B C23B C24B . . . . -127.4(11) ?
N12B N13B C26B C27B . . . . -83.9(9) ?
C9B N13B C26B C27B . . . . 89.7(11) ?
N12B N13B C26B C31B . . . . 96.8(9) ?
C9B N13B C26B C31B . . . . -89.6(10) ?
C31B C26B C27B C28B . . . . -2.9(13) ?
N13B C26B C27B C28B . . . . 177.8(7) ?
C31B C26B C27B C32B . . . . 175.7(8) ?
N13B C26B C27B C32B . . . . -3.5(12) ?
C26B C27B C28B C29B . . . . 0.3(13) ?
C32B C27B C28B C29B . . . . -178.4(9) ?
C27B C28B C29B C30B . . . . 1.5(15) ?
C28B C29B C30B C31B . . . . -0.9(16) ?
C29B C30B C31B C26B . . . . -1.5(14) ?
C29B C30B C31B C35B . . . . -178.9(9) ?
C27B C26B C31B C30B . . . . 3.5(13) ?
N13B C26B C31B C30B . . . . -177.2(8) ?
C27B C26B C31B C35B . . . . -179.1(8) ?
N13B C26B C31B C35B . . . . 0.2(12) ?
C26B C27B C32B C33B . . . . 131.9(9) ?
C28B C27B C32B C33B . . . . -49.5(12) ?
C26B C27B C32B C34B . . . . -103.4(10) ?
C28B C27B C32B C34B . . . . 75.2(11) ?
C30B C31B C35B C37B . . . . -59.0(12) ?
C26B C31B C35B C37B . . . . 123.8(10) ?
C30B C31B C35B C36B . . . . 62.4(12) ?
C26B C31B C35B C36B . . . . -114.8(10) ?
C43B C38B C39B C40B . . . . 0.2(13) ?
Au1B C38B C39B C40B . . . . -177.4(6) ?
C38B C39B C40B C41B . . . . 0.8(14) ?
C39B C40B C41B C42B . . . . -0.9(14) ?
C39B C40B C41B O44B . . . . 179.2(8) ?
C45B O44B C41B C40B . . . . -8.2(13) ?
C45B O44B C41B C42B . . . . 171.9(8) ?
C40B C41B C42B C43B . . . . 0.0(14) ?
O44B C41B C42B C43B . . . . 179.9(8) ?
C41B C42B C43B C38B . . . . 1.0(14) ?
C39B C38B C43B C42B . . . . -1.1(14) ?
Au1B C38B C43B C42B . . . . 176.6(7) ?
C4N N3N C2N O1N . . . . -5.(3) ?
C5N N3N C2N O1N . . . . -172.5(16) ?
C10C N11C N12C N13C . . . . 0.6(8) ?
C14C N11C N12C N13C . . . . -178.4(6) ?
N11C N12C N13C C9C . . . . -0.3(8) ?
N11C N12C N13C C26C . . . . -178.3(7) ?
C8C N3C C4C C5C . . . . -0.6(12) ?
Au1C N3C C4C C5C . . . . -179.8(6) ?
N3C C4C C5C C6C . . . . 0.6(13) ?
C4C C5C C6C C7C . . . . -1.0(14) ?
C5C C6C C7C C8C . . . . 1.3(13) ?
C4C N3C C8C C7C . . . . 0.8(12) ?
Au1C N3C C8C C7C . . . . -179.8(6) ?
C4C N3C C8C C9C . . . . -179.6(7) ?
Au1C N3C C8C C9C . . . . -0.2(8) ?
C6C C7C C8C N3C . . . . -1.2(13) ?
C6C C7C C8C C9C . . . . 179.3(8) ?
N12C N13C C9C C10C . . . . 0.0(9) ?
C26C N13C C9C C10C . . . . 177.8(7) ?
N12C N13C C9C C8C . . . . 179.5(8) ?
C26C N13C C9C C8C . . . . -2.7(14) ?
N3C C8C C9C N13C . . . . -179.2(8) ?
C7C C8C C9C N13C . . . . 0.4(14) ?
N3C C8C C9C C10C . . . . 0.2(10) ?
C7C C8C C9C C10C . . . . 179.8(8) ?
N12C N11C C10C C9C . . . . -0.6(8) ?
C14C N11C C10C C9C . . . . 178.2(8) ?
N12C N11C C10C Au1C . . . . -179.2(7) ?
C14C N11C C10C Au1C . . . . -0.5(15) ?
N13C C9C C10C N11C . . . . 0.4(8) ?
C8C C9C C10C N11C . . . . -179.2(7) ?
N13C C9C C10C Au1C . . . . 179.4(5) ?
C8C C9C C10C Au1C . . . . -0.1(9) ?
N12C N11C C14C C19C . . . . -95.7(9) ?
C10C N11C C14C C19C . . . . 85.6(11) ?
N12C N11C C14C C15C . . . . 83.7(9) ?
C10C N11C C14C C15C . . . . -95.0(10) ?
C19C C14C C15C C16C . . . . 0.0(12) ?
N11C C14C C15C C16C . . . . -179.3(7) ?
C19C C14C C15C C20C . . . . 177.1(8) ?
N11C C14C C15C C20C . . . . -2.2(12) ?
C14C C15C C16C C17C . . . . 0.1(13) ?
C20C C15C C16C C17C . . . . -177.0(9) ?
C15C C16C C17C C18C . . . . 0.2(14) ?
C16C C17C C18C C19C . . . . -0.7(15) ?
C15C C14C C19C C18C . . . . -0.5(13) ?
N11C C14C C19C C18C . . . . 178.8(7) ?
C15C C14C C19C C23C . . . . -176.9(8) ?
N11C C14C C19C C23C . . . . 2.4(12) ?
C17C C18C C19C C14C . . . . 0.8(13) ?
C17C C18C C19C C23C . . . . 177.3(8) ?
C16C C15C C20C C21C . . . . 79.5(11) ?
C14C C15C C20C C21C . . . . -97.4(11) ?
C16C C15C C20C C22C . . . . -45.1(12) ?
C14C C15C C20C C22C . . . . 138.0(9) ?
C14C C19C C23C C24C . . . . -153.7(8) ?
C18C C19C C23C C24C . . . . 30.1(11) ?
C14C C19C C23C C25C . . . . 82.1(10) ?
C18C C19C C23C C25C . . . . -94.1(10) ?
N12C N13C C26C C31C . . . . 94.0(9) ?
C9C N13C C26C C31C . . . . -83.6(11) ?
N12C N13C C26C C27C . . . . -90.3(9) ?
C9C N13C C26C C27C . . . . 92.1(10) ?
C31C C26C C27C C28C . . . . 2.8(12) ?
N13C C26C C27C C28C . . . . -172.5(7) ?
C31C C26C C27C C32C . . . . -173.6(8) ?
N13C C26C C27C C32C . . . . 11.1(11) ?
C26C C27C C28C C29C . . . . -2.1(12) ?
C32C C27C C28C C29C . . . . 174.4(8) ?
C27C C28C C29C C30C . . . . 0.5(14) ?
C28C C29C C30C C31C . . . . 0.6(14) ?
C27C C26C C31C C30C . . . . -1.8(12) ?
N13C C26C C31C C30C . . . . 173.5(7) ?
C27C C26C C31C C35C . . . . 178.4(8) ?
N13C C26C C31C C35C . . . . -6.3(11) ?
C29C C30C C31C C26C . . . . 0.0(12) ?
C29C C30C C31C C35C . . . . 179.8(8) ?
C28C C27C C32C C34C . . . . 56.1(11) ?
C26C C27C C32C C34C . . . . -127.8(9) ?
C28C C27C C32C C33C . . . . -66.2(11) ?
C26C C27C C32C C33C . . . . 109.9(10) ?
C26C C31C C35C C37C . . . . -119.9(9) ?
C30C C31C C35C C37C . . . . 60.3(10) ?
C26C C31C C35C C36C . . . . 115.1(9) ?
C30C C31C C35C C36C . . . . -64.7(10) ?
C43C C38C C39C C40C . . . . -0.8(12) ?
Au1C C38C C39C C40C . . . . -179.6(6) ?
C38C C39C C40C C41C . . . . -0.2(13) ?
C45C O44C C41C C40C . . . . 176.7(9) ?
C45C O44C C41C C42C . . . . -3.1(13) ?
C39C C40C C41C O44C . . . . -178.8(8) ?
C39C C40C C41C C42C . . . . 0.9(13) ?
O44C C41C C42C C43C . . . . 179.1(8) ?
C40C C41C C42C C43C . . . . -0.7(13) ?
C39C C38C C43C C42C . . . . 1.1(12) ?
Au1C C38C C43C C42C . . . . 179.9(6) ?
C41C C42C C43C C38C . . . . -0.3(13) ?
C4J N3J C2J O1J . . . . -2.(2) ?
C5J N3J C2J O1J . . . . 178.3(14) ?
C5K N3K C2K O1K . . . . -177.3(14) ?
C4K N3K C2K O1K . . . . 1.(2) ?
C10A N11A N12A N13A . . . . -0.2(10) ?
C14A N11A N12A N13A . . . . 173.6(7) ?
N11A N12A N13A C9A . . . . -0.8(9) ?
N11A N12A N13A C26A . . . . -176.7(7) ?
C8A N3A C4A C5A . . . . 2.7(15) ?
Au1A N3A C4A C5A . . . . 178.6(8) ?
N3A C4A C5A C6A . . . . -1.7(16) ?
C4A C5A C6A C7A . . . . -1.5(16) ?
C5A C6A C7A C8A . . . . 3.8(16) ?
C6A C7A C8A N3A . . . . -3.1(17) ?
C6A C7A C8A C9A . . . . 178.5(9) ?
C4A N3A C8A C7A . . . . -0.2(16) ?
Au1A N3A C8A C7A . . . . -176.4(9) ?
C4A N3A C8A C9A . . . . 178.5(8) ?
Au1A N3A C8A C9A . . . . 2.4(9) ?
N12A N13A C9A C10A . . . . 1.4(10) ?
C26A N13A C9A C10A . . . . 176.4(9) ?
N12A N13A C9A C8A . . . . -175.0(8) ?
C26A N13A C9A C8A . . . . -0.1(16) ?
C7A C8A C9A N13A . . . . -7.6(16) ?
N3A C8A C9A N13A . . . . 173.7(9) ?
C7A C8A C9A C10A . . . . 176.6(10) ?
N3A C8A C9A C10A . . . . -2.2(12) ?
N12A N11A C10A C9A . . . . 1.1(10) ?
C14A N11A C10A C9A . . . . -172.0(8) ?
N12A N11A C10A Au1A . . . . 172.2(9) ?
C14A N11A C10A Au1A . . . . -0.8(17) ?
N13A C9A C10A N11A . . . . -1.4(10) ?
C8A C9A C10A N11A . . . . 175.2(8) ?
N13A C9A C10A Au1A . . . . -175.7(6) ?
C8A C9A C10A Au1A . . . . 0.9(12) ?
N12A N11A C14A C15A . . . . 93.3(10) ?
C10A N11A C14A C15A . . . . -93.8(11) ?
N12A N11A C14A C19A . . . . -82.7(11) ?
C10A N11A C14A C19A . . . . 90.2(12) ?
C19A C14A C15A C16A . . . . -2.4(14) ?
N11A C14A C15A C16A . . . . -178.0(8) ?
C19A C14A C15A C20A . . . . 173.9(9) ?
N11A C14A C15A C20A . . . . -1.7(13) ?
C14A C15A C16A C17A . . . . 1.9(14) ?
C20A C15A C16A C17A . . . . -174.4(9) ?
C15A C16A C17A C18A . . . . -0.8(16) ?
C16A C17A C18A C19A . . . . -0.2(17) ?
C17A C18A C19A C14A . . . . -0.1(16) ?
C17A C18A C19A C23A . . . . 177.8(10) ?
C15A C14A C19A C18A . . . . 1.5(15) ?
N11A C14A C19A C18A . . . . 177.2(9) ?
C15A C14A C19A C23A . . . . -176.4(9) ?
N11A C14A C19A C23A . . . . -0.7(14) ?
C14A C15A C20A C22A . . . . 152.5(9) ?
C16A C15A C20A C22A . . . . -31.4(13) ?
C14A C15A C20A C21A . . . . -83.9(11) ?
C16A C15A C20A C21A . . . . 92.2(11) ?
C18A C19A C23A C25A . . . . -39.3(15) ?
C14A C19A C23A C25A . . . . 138.5(11) ?
C18A C19A C23A C24A . . . . 87.1(14) ?
C14A C19A C23A C24A . . . . -95.1(14) ?
N12A N13A C26A C27A . . . . -85.9(10) ?
C9A N13A C26A C27A . . . . 99.4(12) ?
N12A N13A C26A C31A . . . . 92.2(10) ?
C9A N13A C26A C31A . . . . -82.6(12) ?
C31A C26A C27A C28A . . . . -2.5(14) ?
N13A C26A C27A C28A . . . . 175.4(8) ?
C31A C26A C27A C32A . . . . 177.2(9) ?
N13A C26A C27A C32A . . . . -4.9(14) ?
C26A C27A C28A C29A . . . . 0.7(14) ?
C32A C27A C28A C29A . . . . -179.0(9) ?
C27A C28A C29A C30A . . . . 1.5(16) ?
C28A C29A C30A C31A . . . . -2.1(16) ?
C29A C30A C31A C26A . . . . 0.4(14) ?
C29A C30A C31A C35A . . . . -179.2(9) ?
C27A C26A C31A C30A . . . . 2.0(14) ?
N13A C26A C31A C30A . . . . -175.9(8) ?
C27A C26A C31A C35A . . . . -178.4(9) ?
N13A C26A C31A C35A . . . . 3.7(13) ?
C26A C27A C32A C33A . . . . 119.7(11) ?
C28A C27A C32A C33A . . . . -60.6(13) ?
C26A C27A C32A C34A . . . . -117.5(11) ?
C28A C27A C32A C34A . . . . 62.1(12) ?
C30A C31A C35A C37A . . . . -58.1(13) ?
C26A C31A C35A C37A . . . . 122.3(10) ?
C30A C31A C35A C36A . . . . 64.5(12) ?
C26A C31A C35A C36A . . . . -115.0(11) ?
C43A C38A C39A C40A . . . . 1.2(16) ?
Au1A C38A C39A C40A . . . . 177.1(8) ?
C38A C39A C40A C41A . . . . 1.0(16) ?
C39A C40A C41A C42A . . . . -1.4(17) ?
C39A C40A C41A O44A . . . . 179.4(10) ?
C45A O44A C41A C42A . . . . 176.0(11) ?
C45A O44A C41A C40A . . . . -4.8(16) ?
C40A C41A C42A C43A . . . . -0.4(19) ?
O44A C41A C42A C43A . . . . 178.9(11) ?
C39A C38A C43A C42A . . . . -3.0(18) ?
Au1A C38A C43A C42A . . . . -178.8(10) ?
C41A C42A C43A C38A . . . . 3.(2) ?
C5M N3M C2M O1M . . . . 2.(2) ?
C4M N3M C2M O1M . . . . 178.6(12) ?
C4L N3L C2L O1L . . . . -8.(3) ?
C5L N3L C2L O1L . . . . -176.3(19) ?
C4' N3L C2' O1' . . . . -179.(5) ?
C5' N3L C2' O1' . . . . 19.(6) ?
